data_4103962
loop_
_publ_author_name
'Soo Hyuk Choi'
'Ilia A. Guzei'
'Lara C. Spencer'
'Samuel H. Gellman'

_publ_contact_author_address
;
Department of Chemistry
University of Wisconsin-Madison
1101 University Ave
Madison, WI  53706
USA
;
_publ_contact_author_email iguzei@chem.wisc.edu
_publ_contact_author_fax 608-262-0381
_publ_contact_author_name
;
Guzei, Ilia A. 
;
_publ_contact_author_phone 608-263-4694
_publ_section_title
;
 Crystallographic Characterization of Helical Secondary Structures in 2:1
 and 1:2 \a/\b-Peptides
;
_journal_name_full 'Journal of the American Chemical Society'
_journal_page_first 2917
_journal_page_last 2924
_journal_paper_doi 10.1021/ja808168y
_journal_volume 131
_journal_year 2009
_chemical_absolute_configuration ad
_chemical_formula_moiety 'C63 H96 Br Cl6 N11 O14'
_chemical_formula_sum 'C63 H96 Br Cl6 N11 O14'
_chemical_formula_weight 1524.12
_chemical_name_systematic
; 
 ? 
;
_space_group_IT_number 4
_symmetry_cell_setting monoclinic
_symmetry_Int_Tables_number 4
_symmetry_space_group_name_Hall 'P 2yb'
_symmetry_space_group_name_H-M 'P 1 21 1'
_atom_sites_solution_hydrogens geom
_atom_sites_solution_primary direct
_atom_sites_solution_secondary difmap
_audit_creation_method
;
manual editing of the CIF file 
created by SHELXTL Ver. 6.10
and processed with modiCIfer-09152005. 
;
_cell_angle_alpha 90.00
_cell_angle_beta 91.6670(10)
_cell_angle_gamma 90.00
_cell_formula_units_Z 4
_cell_length_a 10.3940(7)
_cell_length_b 33.580(2)
_cell_length_c 21.7313(15)
_cell_measurement_reflns_used 35060
_cell_measurement_temperature 100(2)
_cell_measurement_theta_max 24.0288
_cell_measurement_theta_min 2.1974
_cell_volume 7581.7(9)
_computing_cell_refinement 'SAINT Ver. 6.22  (Bruker-AXS, 2003)'
_computing_data_collection 'SMART Ver. 5.622 (Bruker-AXS, 2003)'
_computing_data_reduction 'SAINT Ver. 6.22'
_computing_molecular_graphics 'SHELXTL Ver. 6.10'
_computing_publication_material 'SHELXTL Ver. 6.10'
_computing_structure_refinement 'SHELXTL Ver. 6.10'
_computing_structure_solution 'SHELXTL Ver. 6.10 (Bruker-AXS, 2003)'
_diffrn_ambient_temperature 100(2)
_diffrn_measured_fraction_theta_full 0.998
_diffrn_measured_fraction_theta_max 0.998
_diffrn_measurement_device_type 'Bruker CCD-1000 area detector'
_diffrn_measurement_method '0.30\% \w scans'
_diffrn_radiation_monochromator graphite
_diffrn_radiation_source 'fine-focus sealed tube'
_diffrn_radiation_type Mo-K\a
_diffrn_radiation_wavelength 0.71073
_diffrn_reflns_av_R_equivalents 0.0629
_diffrn_reflns_av_sigmaI/netI 0.0626
_diffrn_reflns_limit_h_max 11
_diffrn_reflns_limit_h_min -11
_diffrn_reflns_limit_k_max 38
_diffrn_reflns_limit_k_min -38
_diffrn_reflns_limit_l_max 24
_diffrn_reflns_limit_l_min -24
_diffrn_reflns_number 91772
_diffrn_reflns_theta_full 24.04
_diffrn_reflns_theta_max 24.04
_diffrn_reflns_theta_min 1.12
_diffrn_standards_number 0
_exptl_absorpt_coefficient_mu 0.819
_exptl_absorpt_correction_T_max 0.8092
_exptl_absorpt_correction_T_min 0.6897
_exptl_absorpt_correction_type multi-scan
_exptl_absorpt_process_details
;
SADABS  (Bruker-AXS, 2003)
;
_exptl_crystal_colour colorless
_exptl_crystal_density_diffrn 1.335
_exptl_crystal_density_method 'not measured'
_exptl_crystal_description block
_exptl_crystal_F_000 3200
_exptl_crystal_size_max 0.49
_exptl_crystal_size_mid 0.32
_exptl_crystal_size_min 0.27
_platon_squeeze_details
;
The volume occupied by solvent is  8.4 percent of the unit cell.
;
_refine_diff_density_max 2.704
_refine_diff_density_min -1.363
_refine_diff_density_rms 0.096
_refine_ls_abs_structure_details 'Flack H D (1983), Acta Cryst. A39, 876-881'
_refine_ls_abs_structure_Flack 0.109(10)
_refine_ls_extinction_method none
_refine_ls_goodness_of_fit_ref 1.036
_refine_ls_hydrogen_treatment constr
_refine_ls_matrix_type fullcycle
_refine_ls_number_parameters 1592
_refine_ls_number_reflns 23819
_refine_ls_number_restraints 1912
_refine_ls_restrained_S_all 1.005
_refine_ls_R_factor_all 0.1003
_refine_ls_R_factor_gt 0.0883
_refine_ls_shift/su_max 0.001
_refine_ls_shift/su_mean 0.000
_refine_ls_structure_factor_coef Fsqd
_refine_ls_weighting_details 'calc w=1/[\s^2^(Fo^2^)+(0.1846P)^2^+2.1925P] where P=(Fo^2^+2Fc^2^)/3'
_refine_ls_weighting_scheme calc
_refine_ls_wR_factor_gt 0.2418
_refine_ls_wR_factor_ref 0.2515
_reflns_number_gt 19118
_reflns_number_total 23819
_reflns_threshold_expression I>2\s(I)
_cod_data_source_file ja808168y_si_005.cif
_cod_data_source_block gellman69
_cod_original_sg_symbol_Hall 'P 2yb       '
_cod_original_sg_symbol_H-M 'P 1 21 1 '
_cod_database_code 4103962

loop_
_symmetry_equiv_pos_as_xyz
'x, y, z'
'-x, y+1/2, -z'

loop_
_atom_site_label
_atom_site_type_symbol
_atom_site_fract_x
_atom_site_fract_y
_atom_site_fract_z
_atom_site_U_iso_or_equiv
_atom_site_adp_type
_atom_site_occupancy
_atom_site_symmetry_multiplicity
_atom_site_calc_flag
_atom_site_refinement_flags
_atom_site_disorder_assembly
_atom_site_disorder_group
O1 O 0.8107(4) 0.70148(13) 0.80745(19) 0.047 Uani 1 1 d DU . .
O2 O 0.8254(4) 0.75361(12) 0.7414(2) 0.048 Uani 1 1 d DU . .
O3 O 0.9228(6) 0.74504(15) 0.5729(3) 0.080 Uani 1 1 d DU . .
O4 O 0.5683(5) 0.74157(13) 0.5436(2) 0.052 Uani 1 1 d DU . .
O5 O 0.5835(4) 0.85337(12) 0.5685(2) 0.045 Uani 1 1 d DU B .
O6 O 0.5560(3) 0.85436(10) 0.39735(16) 0.029 Uani 1 1 d DU B .
O7 O 0.2263(3) 0.86365(11) 0.41155(18) 0.037 Uani 1 1 d DU . .
O8 O 0.2893(4) 0.97114(11) 0.4706(2) 0.043 Uani 1 1 d DU . .
O9 O 0.2621(3) 0.98757(9) 0.27976(17) 0.030 Uani 1 1 d DU . .
O10 O -0.0633(3) 1.00747(10) 0.3182(2) 0.037 Uani 1 1 d DU . .
O11 O 0.0547(5) 1.11344(11) 0.3617(2) 0.048 Uani 1 1 d DU . .
O12 O -0.0677(4) 1.12930(11) 0.1961(2) 0.050 Uani 1 1 d DU . .
O13 O -0.3893(5) 1.13368(15) 0.1852(3) 0.081 Uani 1 1 d DU . .
O14 O -0.2996(4) 1.08452(14) 0.1311(3) 0.061 Uani 1 1 d DU . .
N1 N 0.9859(5) 0.70767(16) 0.7526(3) 0.051 Uani 1 1 d DU . .
H1N H 1.0134 0.6863 0.7723 0.061 Uiso 1 1 calc R . .
N2 N 0.8348(5) 0.69280(13) 0.6207(2) 0.041 Uani 1 1 d DU B .
H2N H 0.8452 0.6759 0.6514 0.049 Uiso 1 1 calc R . .
N3 N 0.6655(5) 0.75728(15) 0.6329(2) 0.047 Uani 1 1 d DU . .
H3N H 0.7159 0.7497 0.6640 0.056 Uiso 1 1 calc R A 1
N4 N 0.7549(5) 0.81422(14) 0.5524(2) 0.039 Uani 1 1 d DU B .
H4N H 0.8077 0.7966 0.5692 0.047 Uiso 1 1 calc R . .
N5 N 0.4914(4) 0.80090(13) 0.4507(2) 0.031 Uani 1 1 d DU B .
H5N H 0.5157 0.7820 0.4766 0.037 Uiso 1 1 calc R . .
N6 N 0.3535(5) 0.86673(14) 0.4973(2) 0.037 Uani 1 1 d DU . .
H6N H 0.4141 0.8554 0.5204 0.044 Uiso 1 1 calc R . .
N7 N 0.4424(4) 0.93075(13) 0.4341(2) 0.038 Uani 1 1 d DU . .
H7N H 0.4879 0.9091 0.4417 0.045 Uiso 1 1 calc R . .
N8 N 0.1908(3) 0.93709(11) 0.33831(19) 0.022 Uani 1 1 d DU . .
H8N H 0.2132 0.9171 0.3625 0.026 Uiso 1 1 calc R . .
N9 N 0.0989(5) 1.00826(12) 0.3882(2) 0.032 Uani 1 1 d DU . .
H9N H 0.1637 0.9952 0.4057 0.039 Uiso 1 1 calc R . .
N10 N 0.1714(4) 1.06826(12) 0.3099(2) 0.033 Uani 1 1 d DU . .
H10N H 0.2139 1.0457 0.3141 0.039 Uiso 1 1 calc R . .
N11 N -0.1356(4) 1.07049(14) 0.2307(3) 0.045 Uani 1 1 d DU . .
H11N H -0.1158 1.0454 0.2378 0.054 Uiso 1 1 calc R . .
C1 C 0.5849(7) 0.7160(3) 0.7900(3) 0.061 Uani 1 1 d DU . .
H1A H 0.5832 0.7416 0.7685 0.091 Uiso 1 1 calc R . .
H1B H 0.5038 0.7123 0.8112 0.091 Uiso 1 1 calc R . .
H1C H 0.5957 0.6944 0.7602 0.091 Uiso 1 1 calc R . .
C2 C 0.7189(10) 0.75605(19) 0.8682(4) 0.072 Uani 1 1 d DU . .
H2A H 0.7973 0.7544 0.8943 0.108 Uiso 1 1 calc R . .
H2B H 0.6456 0.7626 0.8937 0.108 Uiso 1 1 calc R . .
H2C H 0.7294 0.7768 0.8370 0.108 Uiso 1 1 calc R . .
C3 C 0.6701(8) 0.6849(2) 0.8859(3) 0.058 Uani 1 1 d DU . .
H3A H 0.6565 0.6587 0.8671 0.087 Uiso 1 1 calc R . .
H3B H 0.5934 0.6925 0.9084 0.087 Uiso 1 1 calc R . .
H3C H 0.7446 0.6838 0.9146 0.087 Uiso 1 1 calc R . .
C4 C 0.6946(6) 0.71548(18) 0.8360(3) 0.044 Uani 1 1 d DU . .
C5 C 0.8694(6) 0.72293(17) 0.7655(3) 0.045 Uani 1 1 d DU . .
C6 C 1.0657(7) 0.7256(2) 0.7075(4) 0.064 Uani 1 1 d DU . .
H6 H 1.0397 0.7541 0.7031 0.077 Uiso 1 1 calc R . .
C7 C 1.2116(7) 0.7245(2) 0.7255(5) 0.082 Uani 1 1 d DU . .
H7A H 1.2367 0.7487 0.7489 0.098 Uiso 1 1 calc R . .
H7B H 1.2316 0.7008 0.7514 0.098 Uiso 1 1 calc R . .
C8 C 1.2825(9) 0.7224(4) 0.6658(6) 0.122 Uani 1 1 d DU . .
H8A H 1.3358 0.6979 0.6648 0.146 Uiso 1 1 calc R . .
H8B H 1.3398 0.7457 0.6619 0.146 Uiso 1 1 calc R . .
C9 C 1.1814(8) 0.7219(3) 0.6124(5) 0.094 Uani 1 1 d DU . .
H9A H 1.2070 0.7035 0.5793 0.112 Uiso 1 1 calc R . .
H9B H 1.1684 0.7488 0.5948 0.112 Uiso 1 1 calc R . .
C10 C 1.0586(6) 0.70691(18) 0.6440(3) 0.057 Uani 1 1 d DU . .
H10 H 1.0645 0.6773 0.6487 0.068 Uiso 1 1 calc R . .
C11 C 0.9331(7) 0.71685(19) 0.6096(3) 0.059 Uani 1 1 d DU . .
C12 C 0.7091(7) 0.69168(18) 0.5862(3) 0.048 Uani 1 1 d DU . .
C13 C 0.7294(12) 0.6782(3) 0.5204(3) 0.087 Uani 1 1 d DU B .
H13A H 0.6459 0.6759 0.4986 0.131 Uiso 1 1 calc R . .
H13B H 0.7725 0.6522 0.5208 0.131 Uiso 1 1 calc R . .
H13C H 0.7829 0.6977 0.4995 0.131 Uiso 1 1 calc R . .
C14 C 0.6204(7) 0.66309(18) 0.6205(3) 0.051 Uani 1 1 d DU B .
H14A H 0.6474 0.6356 0.6134 0.076 Uiso 1 1 calc R . .
H14B H 0.5314 0.6667 0.6054 0.076 Uiso 1 1 calc R . .
H14C H 0.6259 0.6689 0.6647 0.076 Uiso 1 1 calc R . .
C15 C 0.6437(6) 0.73235(18) 0.5856(3) 0.047 Uani 1 1 d DU B .
C16 C 0.6070(10) 0.7968(2) 0.6338(4) 0.055 Uani 0.79 1 d PDU B 1
H16 H 0.5127 0.7922 0.6265 0.066 Uiso 0.79 1 calc PR B 1
C17 C 0.6191(15) 0.8170(3) 0.6947(4) 0.083 Uani 0.79 1 d PDU B 1
H17A H 0.5660 0.8412 0.6941 0.124 Uiso 0.79 1 calc PR B 1
H17B H 0.7093 0.8242 0.7030 0.124 Uiso 0.79 1 calc PR B 1
H17C H 0.5899 0.7990 0.7269 0.124 Uiso 0.79 1 calc PR B 1
C18 C 0.6486(6) 0.82363(16) 0.5808(3) 0.040 Uani 1 1 d DU . .
C19 C 0.7868(5) 0.83226(15) 0.4942(2) 0.031 Uani 1 1 d DU . .
H19 H 0.7602 0.8609 0.4942 0.037 Uiso 1 1 calc R B .
C20 C 0.9333(5) 0.82939(17) 0.4817(3) 0.039 Uani 1 1 d DU B .
H20A H 0.9737 0.8561 0.4835 0.047 Uiso 1 1 calc R . .
H20B H 0.9772 0.8119 0.5124 0.047 Uiso 1 1 calc R . .
C21 C 0.9417(5) 0.81156(17) 0.4165(3) 0.042 Uani 1 1 d DU . .
H21A H 1.0100 0.8248 0.3932 0.050 Uiso 1 1 calc R B .
H21B H 0.9599 0.7826 0.4185 0.050 Uiso 1 1 calc R . .
C22 C 0.8108(5) 0.81925(15) 0.3869(3) 0.030 Uani 1 1 d DU B .
H22A H 0.7937 0.8011 0.3518 0.036 Uiso 1 1 calc R . .
H22B H 0.8028 0.8471 0.3726 0.036 Uiso 1 1 calc R . .
C23 C 0.7201(5) 0.81083(14) 0.4397(2) 0.029 Uani 1 1 d DU B .
H23 H 0.7202 0.7816 0.4481 0.035 Uiso 1 1 calc R . .
C24 C 0.5830(4) 0.82420(14) 0.4273(2) 0.025 Uani 1 1 d DU . .
C25 C 0.3528(5) 0.80501(16) 0.4359(3) 0.036 Uani 1 1 d DU . .
C26 C 0.3257(6) 0.79337(18) 0.3695(3) 0.042 Uani 1 1 d DU B .
H26A H 0.3742 0.8108 0.3424 0.063 Uiso 1 1 calc R . .
H26B H 0.2335 0.7961 0.3599 0.063 Uiso 1 1 calc R . .
H26C H 0.3520 0.7657 0.3632 0.063 Uiso 1 1 calc R . .
C27 C 0.2830(5) 0.77813(17) 0.4812(3) 0.041 Uani 1 1 d DU B .
H27A H 0.3170 0.7510 0.4788 0.061 Uiso 1 1 calc R . .
H27B H 0.1906 0.7779 0.4707 0.061 Uiso 1 1 calc R . .
H27C H 0.2966 0.7883 0.5232 0.061 Uiso 1 1 calc R . .
C28 C 0.3077(5) 0.84881(15) 0.4480(3) 0.035 Uani 1 1 d DU B .
C29 C 0.3023(7) 0.90631(19) 0.5141(3) 0.050 Uani 1 1 d DU . .
H29 H 0.2063 0.9046 0.5114 0.060 Uiso 1 1 calc R . .
C30 C 0.3406(10) 0.9159(3) 0.5812(3) 0.084 Uani 1 1 d DU . .
H30A H 0.3112 0.8944 0.6080 0.126 Uiso 1 1 calc R . .
H30B H 0.3006 0.9410 0.5933 0.126 Uiso 1 1 calc R . .
H30C H 0.4344 0.9183 0.5853 0.126 Uiso 1 1 calc R . .
C31 C 0.3421(5) 0.93836(16) 0.4711(3) 0.038 Uani 1 1 d DU . .
C32 C 0.4801(5) 0.95560(14) 0.3832(3) 0.033 Uani 1 1 d DU . .
H32 H 0.4521 0.9836 0.3908 0.040 Uiso 1 1 calc R . .
C33 C 0.6248(6) 0.95497(18) 0.3737(3) 0.046 Uani 1 1 d DU . .
H33A H 0.6632 0.9810 0.3851 0.055 Uiso 1 1 calc R . .
H33B H 0.6661 0.9341 0.3997 0.055 Uiso 1 1 calc R . .
C34 C 0.6456(5) 0.94629(16) 0.3066(3) 0.044 Uani 1 1 d DU . .
H34A H 0.6719 0.9182 0.3008 0.053 Uiso 1 1 calc R . .
H34B H 0.7128 0.9639 0.2902 0.053 Uiso 1 1 calc R . .
C35 C 0.5139(5) 0.95444(15) 0.2742(3) 0.033 Uani 1 1 d DU . .
H35A H 0.5029 0.9831 0.2648 0.040 Uiso 1 1 calc R . .
H35B H 0.5040 0.9389 0.2356 0.040 Uiso 1 1 calc R . .
C36 C 0.4207(4) 0.94107(14) 0.3205(2) 0.028 Uani 1 1 d DU . .
H36 H 0.4178 0.9113 0.3206 0.033 Uiso 1 1 calc R . .
C37 C 0.2839(4) 0.95705(12) 0.3105(2) 0.021 Uani 1 1 d DU . .
C38 C 0.0542(4) 0.94649(13) 0.3309(2) 0.025 Uani 1 1 d DU . .
C39 C 0.0103(5) 0.93692(15) 0.2657(3) 0.033 Uani 1 1 d DU . .
H39A H 0.0551 0.9543 0.2370 0.049 Uiso 1 1 calc R . .
H39B H -0.0827 0.9413 0.2611 0.049 Uiso 1 1 calc R . .
H39C H 0.0300 0.9090 0.2566 0.049 Uiso 1 1 calc R . .
C40 C -0.0188(5) 0.92219(15) 0.3774(3) 0.0332(12) Uani 1 1 d DU . .
H40A H -0.0195 0.8941 0.3650 0.050 Uiso 1 1 calc R . .
H40B H -0.1075 0.9320 0.3791 0.050 Uiso 1 1 calc R . .
H40C H 0.0234 0.9248 0.4182 0.050 Uiso 1 1 calc R . .
C41 C 0.0262(4) 0.99056(13) 0.3451(2) 0.0249(10) Uani 1 1 d DU . .
C42 C 0.0726(6) 1.04894(14) 0.4068(3) 0.0391(13) Uani 1 1 d DU . .
H42 H -0.0209 1.0507 0.4160 0.047 Uiso 1 1 calc R . .
C43 C 0.1475(9) 1.05941(19) 0.4638(3) 0.067(2) Uani 1 1 d DU . .
H43A H 0.1258 1.0409 0.4968 0.100 Uiso 1 1 calc R . .
H43B H 0.1264 1.0866 0.4762 0.100 Uiso 1 1 calc R . .
H43C H 0.2398 1.0576 0.4561 0.100 Uiso 1 1 calc R . .
C44 C 0.1002(5) 1.07970(14) 0.3559(3) 0.0367(12) Uani 1 1 d DU . .
C45 C 0.1845(4) 1.09014(15) 0.2532(3) 0.0333(11) Uani 1 1 d DU . .
H45 H 0.1720 1.1192 0.2612 0.040 Uiso 1 1 calc R . .
C46 C 0.3123(6) 1.0839(2) 0.2233(3) 0.0605(18) Uani 1 1 d DU . .
H46A H 0.3671 1.1078 0.2291 0.073 Uiso 1 1 calc R . .
H46B H 0.3576 1.0608 0.2423 0.073 Uiso 1 1 calc R . .
C47 C 0.2874(6) 1.07636(19) 0.1558(4) 0.0654(19) Uani 1 1 d DU . .
H47A H 0.3435 1.0934 0.1308 0.078 Uiso 1 1 calc R . .
H47B H 0.3040 1.0481 0.1457 0.078 Uiso 1 1 calc R . .
C48 C 0.1491(6) 1.0865(2) 0.1438(3) 0.0547(16) Uani 1 1 d DU . .
H48A H 0.1123 1.0704 0.1093 0.066 Uiso 1 1 calc R . .
H48B H 0.1386 1.1151 0.1339 0.066 Uiso 1 1 calc R . .
C49 C 0.0864(5) 1.07629(15) 0.2032(2) 0.0336(11) Uani 1 1 d DU . .
H49 H 0.0780 1.0467 0.2058 0.040 Uiso 1 1 calc R . .
C50 C -0.0453(5) 1.09446(15) 0.2095(3) 0.0378(13) Uani 1 1 d DU . .
C51 C -0.2674(5) 1.08392(16) 0.2429(3) 0.0538(16) Uani 1 1 d DU . .
C52 C -0.2665(7) 1.1112(2) 0.2959(4) 0.0676(19) Uani 1 1 d DU . .
H52A H -0.2354 1.0971 0.3329 0.101 Uiso 1 1 calc R . .
H52B H -0.3540 1.1210 0.3022 0.101 Uiso 1 1 calc R . .
H52C H -0.2096 1.1338 0.2879 0.101 Uiso 1 1 calc R . .
C53 C -0.3477(5) 1.04811(19) 0.2560(5) 0.076(3) Uani 1 1 d DU . .
H53A H -0.3500 1.0305 0.2199 0.114 Uiso 1 1 calc R . .
H53B H -0.4353 1.0565 0.2651 0.114 Uiso 1 1 calc R . .
H53C H -0.3102 1.0338 0.2915 0.114 Uiso 1 1 calc R . .
C54 C -0.3222(5) 1.10391(16) 0.1817(3) 0.0454(14) Uani 1 1 d DU . .
C55 C -0.3565(8) 1.1009(3) 0.0753(4) 0.081(2) Uani 1 1 d DU . .
H55A H -0.4437 1.1109 0.0839 0.098 Uiso 1 1 calc R . .
H55B H -0.3655 1.0795 0.0441 0.098 Uiso 1 1 calc R . .
C56 C -0.2776(4) 1.13417(15) 0.0498(3) 0.0641(19) Uani 1 1 d GDU . .
C57 C -0.1458(4) 1.12884(13) 0.0444(3) 0.077(2) Uani 1 1 d GDU . .
H57 H -0.1075 1.1040 0.0549 0.092 Uiso 1 1 calc R . .
C58 C -0.0701(4) 1.15989(17) 0.0236(3) 0.089(3) Uani 1 1 d GDU . .
H58 H 0.0200 1.1562 0.0198 0.107 Uiso 1 1 calc R . .
C59 C -0.1261(5) 1.19627(16) 0.0082(4) 0.089(3) Uani 1 1 d GDU . .
C60 C -0.2579(5) 1.20161(17) 0.0137(5) 0.154(6) Uani 1 1 d GDU . .
H60 H -0.2962 1.2265 0.0032 0.185 Uiso 1 1 calc R . .
C61 C -0.3337(4) 1.1706(2) 0.0345(4) 0.139(5) Uani 1 1 d GDU . .
H61 H -0.4238 1.1742 0.0382 0.167 Uiso 1 1 calc R . .
Br1 Br -0.01715(10) 1.23791(4) -0.01831(7) 0.1147(5) Uani 1 1 d DU . .
O1A O 1.2940(4) 1.07437(11) -0.30519(18) 0.0429(9) Uani 1 1 d DU . .
O2A O 1.3128(4) 1.02208(11) -0.23852(18) 0.0421(9) Uani 1 1 d DU . .
O3A O 1.4234(4) 1.03473(11) -0.06806(19) 0.0453(10) Uani 1 1 d DU . .
O4A O 1.0704(4) 1.03720(13) -0.0418(2) 0.0516(11) Uani 1 1 d DU . .
O5A O 1.0938(4) 0.92336(11) -0.0642(2) 0.0511(11) Uani 1 1 d DU . .
O6A O 1.0726(3) 0.92464(9) 0.10723(17) 0.0291(8) Uani 1 1 d DU . .
O7A O 0.7406(3) 0.91364(10) 0.08590(19) 0.0382(9) Uani 1 1 d DU . .
O8A O 0.8055(4) 0.80509(11) 0.0386(2) 0.0454(10) Uani 1 1 d DU . .
O9A O 0.7742(3) 0.79263(9) 0.22553(15) 0.0224(7) Uani 1 1 d DU . .
O10A O 0.4449(3) 0.77387(10) 0.17884(17) 0.0300(8) Uani 1 1 d DU . .
O11A O 0.5750(4) 0.66600(10) 0.13758(18) 0.0364(9) Uani 1 1 d DU . .
O12A O 0.4386(3) 0.64621(10) 0.28430(19) 0.0375(9) Uani 1 1 d DU . .
O13A O 0.1148(4) 0.64043(12) 0.2754(3) 0.0702(16) Uani 1 1 d DU . .
O14A O 0.2028(4) 0.68791(12) 0.3376(2) 0.0500(11) Uani 1 1 d DU D .
N1A N 1.4717(4) 1.06800(13) -0.2481(2) 0.0393(11) Uani 1 1 d DU . .
H1N1 H 1.4981 1.0887 -0.2692 0.047 Uiso 1 1 calc R . .
N2A N 1.3278(4) 1.08634(12) -0.1188(2) 0.0314(10) Uani 1 1 d DU . .
H2N1 H 1.3326 1.1023 -0.1508 0.038 Uiso 1 1 calc R . .
N3A N 1.1624(5) 1.02017(14) -0.1301(2) 0.0448(12) Uani 1 1 d DU . .
H3N1 H 1.2102 1.0276 -0.1608 0.054 Uiso 1 1 calc R . .
N4A N 1.2617(4) 0.96510(12) -0.0467(2) 0.0361(10) Uani 1 1 d DU . .
H4N1 H 1.3112 0.9833 -0.0631 0.043 Uiso 1 1 calc R . .
N5A N 1.0031(4) 0.97668(13) 0.0496(2) 0.0311(10) Uani 1 1 d DU . .
H5N1 H 1.0260 0.9953 0.0237 0.037 Uiso 1 1 calc R . .
N6A N 0.8679(5) 0.90878(14) 0.0031(2) 0.0461(12) Uani 1 1 d DU . .
H6N1 H 0.9227 0.9205 -0.0212 0.055 Uiso 1 1 calc R . .
N7A N 0.9567(4) 0.84772(12) 0.0768(2) 0.0322(10) Uani 1 1 d DU . .
H7N1 H 0.9976 0.8701 0.0695 0.039 Uiso 1 1 calc R . .
N8A N 0.7042(3) 0.84311(11) 0.16513(19) 0.0228(8) Uani 1 1 d DU . .
H8N1 H 0.7270 0.8626 0.1407 0.027 Uiso 1 1 calc R . .
N9A N 0.6065(4) 0.77252(11) 0.11319(18) 0.0233(9) Uani 1 1 d DU . .
H9N1 H 0.6704 0.7854 0.0965 0.028 Uiso 1 1 calc R . .
N10A N 0.6863(4) 0.71291(10) 0.19183(18) 0.0231(8) Uani 1 1 d DU . .
H10M H 0.7299 0.7352 0.1888 0.028 Uiso 1 1 calc R . .
N11A N 0.3684(4) 0.70577(12) 0.2493(2) 0.0366(11) Uani 1 1 d DU . .
H11M H 0.3864 0.7312 0.2446 0.044 Uiso 1 1 calc R . .
C1A C 1.0695(6) 1.0588(3) -0.2875(3) 0.0621(18) Uani 1 1 d DU . .
H1A2 H 1.0957 1.0409 -0.2537 0.093 Uiso 1 1 calc R . .
H1A3 H 0.9886 1.0493 -0.3065 0.093 Uiso 1 1 calc R . .
H1A4 H 1.0574 1.0857 -0.2714 0.093 Uiso 1 1 calc R . .
C2A C 1.1936(8) 1.01971(18) -0.3657(3) 0.0578(18) Uani 1 1 d DU . .
H2A1 H 1.2725 1.0210 -0.3892 0.087 Uiso 1 1 calc R . .
H2A2 H 1.1204 1.0137 -0.3936 0.087 Uiso 1 1 calc R . .
H2A3 H 1.2021 0.9987 -0.3345 0.087 Uiso 1 1 calc R . .
C3A C 1.1424(8) 1.09154(18) -0.3818(3) 0.0592(19) Uani 1 1 d DU . .
H3A1 H 1.1387 1.1175 -0.3612 0.089 Uiso 1 1 calc R . .
H3A2 H 1.0595 1.0860 -0.4027 0.089 Uiso 1 1 calc R . .
H3A3 H 1.2103 1.0920 -0.4122 0.089 Uiso 1 1 calc R . .
C4A C 1.1715(6) 1.05935(16) -0.3345(3) 0.0449(14) Uani 1 1 d DU . .
C5A C 1.3548(5) 1.05249(15) -0.2615(2) 0.0355(12) Uani 1 1 d DU . .
C6A C 1.5553(5) 1.05168(16) -0.2000(3) 0.0384(12) Uani 1 1 d DU . .
H6A H 1.5309 1.0232 -0.1934 0.046 Uiso 1 1 calc R . .
C7A C 1.6970(6) 1.0533(2) -0.2165(3) 0.0518(15) Uani 1 1 d DU . .
H7A1 H 1.7182 1.0791 -0.2357 0.062 Uiso 1 1 calc R . .
H7A2 H 1.7186 1.0315 -0.2451 0.062 Uiso 1 1 calc R . .
C8A C 1.7688(6) 1.0483(2) -0.1544(4) 0.0648(19) Uani 1 1 d DU . .
H8A1 H 1.8483 1.0646 -0.1531 0.078 Uiso 1 1 calc R . .
H8A2 H 1.7925 1.0201 -0.1475 0.078 Uiso 1 1 calc R . .
C9A C 1.6751(6) 1.0626(2) -0.1046(3) 0.0522(15) Uani 1 1 d DU . .
H9A1 H 1.6603 1.0412 -0.0743 0.063 Uiso 1 1 calc R . .
H9A2 H 1.7108 1.0861 -0.0825 0.063 Uiso 1 1 calc R . .
C10A C 1.5496(5) 1.07341(14) -0.1391(2) 0.0317(11) Uani 1 1 d DU . .
H10A H 1.5497 1.1027 -0.1474 0.038 Uiso 1 1 calc R . .
C11A C 1.4297(5) 1.06328(15) -0.1044(2) 0.0335(12) Uani 1 1 d DU . .
C12A C 1.2093(5) 1.08621(15) -0.0842(2) 0.0346(12) Uani 1 1 d DU . .
C13A C 1.2374(7) 1.1009(2) -0.0189(3) 0.0505(16) Uani 1 1 d DU . .
H13D H 1.3033 1.0839 0.0009 0.076 Uiso 1 1 calc R . .
H13E H 1.1584 1.0997 0.0047 0.076 Uiso 1 1 calc R . .
H13F H 1.2684 1.1284 -0.0201 0.076 Uiso 1 1 calc R . .
C14A C 1.1141(6) 1.11477(16) -0.1168(3) 0.0412(14) Uani 1 1 d DU . .
H14D H 1.1563 1.1404 -0.1236 0.062 Uiso 1 1 calc R . .
H14E H 1.0392 1.1187 -0.0910 0.062 Uiso 1 1 calc R . .
H14F H 1.0859 1.1034 -0.1564 0.062 Uiso 1 1 calc R . .
C15A C 1.1426(5) 1.04560(16) -0.0827(3) 0.0367(12) Uani 1 1 d DU . .
C16A C 1.1051(8) 0.98094(19) -0.1300(3) 0.068(2) Uani 1 1 d DU . .
H16A H 1.0124 0.9856 -0.1213 0.082 Uiso 1 1 calc R . .
C17A C 1.1037(15) 0.9618(3) -0.1913(4) 0.116(4) Uani 1 1 d DU . .
H17D H 1.0835 0.9817 -0.2231 0.174 Uiso 1 1 calc R . .
H17E H 1.0383 0.9408 -0.1929 0.174 Uiso 1 1 calc R . .
H17F H 1.1884 0.9502 -0.1986 0.174 Uiso 1 1 calc R . .
C18A C 1.1554(6) 0.95389(16) -0.0764(3) 0.0436(14) Uani 1 1 d DU . .
C19A C 1.2991(5) 0.94776(15) 0.0135(2) 0.0336(11) Uani 1 1 d DU . .
H19A H 1.2774 0.9187 0.0136 0.040 Uiso 1 1 calc R . .
C20A C 1.4445(5) 0.95325(17) 0.0280(3) 0.0440(14) Uani 1 1 d DU . .
H20C H 1.4903 0.9275 0.0251 0.053 Uiso 1 1 calc R . .
H20D H 1.4825 0.9723 -0.0011 0.053 Uiso 1 1 calc R . .
C21A C 1.4541(5) 0.96932(14) 0.0936(3) 0.0387(13) Uani 1 1 d DU . .
H21C H 1.4715 0.9983 0.0934 0.046 Uiso 1 1 calc R . .
H21D H 1.5240 0.9558 0.1173 0.046 Uiso 1 1 calc R . .
C22A C 1.3239(4) 0.96069(16) 0.1213(3) 0.0331(12) Uani 1 1 d DU . .
H22C H 1.3067 0.9789 0.1560 0.040 Uiso 1 1 calc R . .
H22D H 1.3182 0.9328 0.1356 0.040 Uiso 1 1 calc R . .
C23A C 1.2322(4) 0.96854(13) 0.0663(2) 0.0273(11) Uani 1 1 d DU . .
H23A H 1.2307 0.9978 0.0579 0.033 Uiso 1 1 calc R . .
C24A C 1.0963(4) 0.95478(13) 0.0758(2) 0.0232(10) Uani 1 1 d DU . .
C25A C 0.8650(4) 0.97223(15) 0.0607(3) 0.0335(12) Uani 1 1 d DU . .
C26A C 0.8365(5) 0.98570(17) 0.1248(3) 0.0365(12) Uani 1 1 d DU . .
H26D H 0.8807 0.9682 0.1547 0.055 Uiso 1 1 calc R . .
H26E H 0.7435 0.9845 0.1308 0.055 Uiso 1 1 calc R . .
H26F H 0.8666 1.0131 0.1307 0.055 Uiso 1 1 calc R . .
C27A C 0.7915(5) 0.99655(17) 0.0126(3) 0.0421(15) Uani 1 1 d DU . .
H27D H 0.8215 1.0242 0.0141 0.063 Uiso 1 1 calc R . .
H27E H 0.6993 0.9957 0.0208 0.063 Uiso 1 1 calc R . .
H27F H 0.8060 0.9855 -0.0284 0.063 Uiso 1 1 calc R . .
C28A C 0.8241(5) 0.92809(15) 0.0519(3) 0.0358(12) Uani 1 1 d DU . .
C29A C 0.8247(7) 0.86786(19) -0.0103(3) 0.0528(17) Uani 1 1 d DU . .
H29A H 0.7284 0.8686 -0.0120 0.063 Uiso 1 1 calc R . .
C30A C 0.8667(11) 0.8554(3) -0.0744(3) 0.090(3) Uani 1 1 d DU . .
H30D H 0.8265 0.8730 -0.1054 0.135 Uiso 1 1 calc R . .
H30E H 0.8399 0.8279 -0.0825 0.135 Uiso 1 1 calc R . .
H30F H 0.9605 0.8574 -0.0764 0.135 Uiso 1 1 calc R . .
C31A C 0.8627(5) 0.83724(16) 0.0376(3) 0.0387(13) Uani 1 1 d DU . .
C32A C 0.9981(4) 0.82471(14) 0.1317(2) 0.0308(11) Uani 1 1 d DU . .
H32A H 0.9768 0.7960 0.1249 0.037 Uiso 1 1 calc R . .
C33A C 1.1430(5) 0.82877(16) 0.1471(3) 0.0511(16) Uani 1 1 d DU . .
H33C H 1.1889 0.8045 0.1343 0.061 Uiso 1 1 calc R . .
H33D H 1.1788 0.8518 0.1248 0.061 Uiso 1 1 calc R . .
C34A C 1.1598(5) 0.83467(18) 0.2147(3) 0.0502(16) Uani 1 1 d DU . .
H34C H 1.1871 0.8623 0.2241 0.060 Uiso 1 1 calc R . .
H34D H 1.2250 0.8160 0.2322 0.060 Uiso 1 1 calc R . .
C35A C 1.0235(5) 0.82594(16) 0.2414(3) 0.0376(13) Uani 1 1 d DU . .
H35C H 1.0127 0.7973 0.2504 0.045 Uiso 1 1 calc R . .
H35D H 1.0096 0.8415 0.2793 0.045 Uiso 1 1 calc R . .
C36A C 0.9333(4) 0.83925(14) 0.1893(2) 0.0252(10) Uani 1 1 d DU . .
H36A H 0.9300 0.8690 0.1886 0.030 Uiso 1 1 calc R . .
C37A C 0.7967(4) 0.82301(13) 0.1954(2) 0.0197(9) Uani 1 1 d DU . .
C38A C 0.5686(4) 0.83460(13) 0.1703(2) 0.0253(10) Uani 1 1 d DU . .
C39A C 0.5241(5) 0.84391(15) 0.2348(3) 0.0347(12) Uani 1 1 d DU . .
H39D H 0.5654 0.8255 0.2643 0.052 Uiso 1 1 calc R . .
H39E H 0.4304 0.8409 0.2361 0.052 Uiso 1 1 calc R . .
H39F H 0.5477 0.8713 0.2456 0.052 Uiso 1 1 calc R . .
C40A C 0.4954(4) 0.85976(15) 0.1219(3) 0.0341(12) Uani 1 1 d DU . .
H40D H 0.5086 0.8881 0.1309 0.051 Uiso 1 1 calc R . .
H40E H 0.4033 0.8536 0.1229 0.051 Uiso 1 1 calc R . .
H40F H 0.5273 0.8537 0.0810 0.051 Uiso 1 1 calc R . .
C41A C 0.5374(4) 0.79079(13) 0.1548(2) 0.0239(10) Uani 1 1 d DU . .
C42A C 0.5799(6) 0.73156(14) 0.0941(2) 0.0328(12) Uani 1 1 d DU . .
H42A H 0.4849 0.7295 0.0860 0.039 Uiso 1 1 calc R . .
C43A C 0.6429(8) 0.72205(18) 0.0360(3) 0.0572(18) Uani 1 1 d DU . .
H43D H 0.6161 0.7414 0.0043 0.086 Uiso 1 1 calc R . .
H43E H 0.6181 0.6952 0.0226 0.086 Uiso 1 1 calc R . .
H43F H 0.7366 0.7233 0.0424 0.086 Uiso 1 1 calc R . .
C44A C 0.6157(5) 0.70088(13) 0.1445(2) 0.0250(10) Uani 1 1 d DU . .
C45A C 0.6950(5) 0.69025(14) 0.2501(2) 0.0291(11) Uani 1 1 d DU . .
H45A H 0.6911 0.6611 0.2409 0.035 Uiso 1 1 calc R . .
C46A C 0.8176(5) 0.69937(15) 0.2877(3) 0.0322(11) Uani 1 1 d DU . .
H46C H 0.8548 0.7250 0.2747 0.039 Uiso 1 1 calc R . .
H46D H 0.8822 0.6781 0.2821 0.039 Uiso 1 1 calc R . .
C47A C 0.7792(5) 0.70153(16) 0.3554(3) 0.0387(13) Uani 1 1 d DU . .
H47C H 0.8338 0.6836 0.3812 0.046 Uiso 1 1 calc R . .
H47D H 0.7885 0.7290 0.3713 0.046 Uiso 1 1 calc R . .
C48A C 0.6385(5) 0.68831(18) 0.3560(3) 0.0401(13) Uani 1 1 d DU . .
H48C H 0.6316 0.6591 0.3612 0.048 Uiso 1 1 calc R . .
H48D H 0.5920 0.7017 0.3893 0.048 Uiso 1 1 calc R . .
C49A C 0.5863(4) 0.70127(15) 0.2927(2) 0.0299(11) Uani 1 1 d DU . .
H49A H 0.5753 0.7309 0.2925 0.036 Uiso 1 1 calc R . .
C50A C 0.4585(5) 0.68195(14) 0.2746(2) 0.0295(11) Uani 1 1 d DU . .
C51A C 0.2421(5) 0.69153(15) 0.2292(3) 0.0384(13) Uani 1 1 d DU . .
C52A C 0.2438(6) 0.66584(18) 0.1735(3) 0.0520(16) Uani 1 1 d DU . .
H52D H 0.2730 0.6815 0.1385 0.078 Uiso 1 1 calc R . .
H52E H 0.1570 0.6557 0.1644 0.078 Uiso 1 1 calc R . .
H52F H 0.3027 0.6434 0.1810 0.078 Uiso 1 1 calc R . .
C53A C 0.1575(5) 0.72818(15) 0.2180(3) 0.0463(16) Uani 1 1 d DU . .
H53D H 0.1603 0.7451 0.2548 0.069 Uiso 1 1 calc R . .
H53E H 0.0687 0.7198 0.2091 0.069 Uiso 1 1 calc R . .
H53F H 0.1894 0.7432 0.1830 0.069 Uiso 1 1 calc R . .
C54A C 0.1798(5) 0.66936(18) 0.2837(4) 0.0518(15) Uani 1 1 d DU . .
C55A C 0.1349(7) 0.6749(3) 0.3914(4) 0.085(3) Uani 1 1 d DU . .
H55C H 0.0551 0.6609 0.3777 0.101 Uiso 1 1 calc R C 1
H55D H 0.1096 0.6985 0.4154 0.101 Uiso 1 1 calc R C 1
C56A C 0.2123(5) 0.6477(2) 0.4324(3) 0.085(3) Uani 1 1 d GDU D 1
C57A C 0.3355(5) 0.6344(2) 0.4199(3) 0.118(4) Uani 1 1 d GDU D 1
H57A H 0.3736 0.6413 0.3822 0.141 Uiso 1 1 calc R D 1
C58A C 0.4028(5) 0.6110(2) 0.4627(3) 0.123(5) Uani 1 1 d GDU D 1
H58A H 0.4870 0.6020 0.4541 0.147 Uiso 1 1 calc R D 1
C59A C 0.3470(6) 0.6009(2) 0.5179(3) 0.098(3) Uani 1 1 d GDU D 1
C60A C 0.2238(6) 0.6142(2) 0.5304(2) 0.087(2) Uani 1 1 d GDU D 1
H60A H 0.1857 0.6073 0.5681 0.105 Uiso 1 1 calc R D 1
C61A C 0.1565(4) 0.6376(2) 0.4876(3) 0.083(2) Uani 1 1 d GDU D 1
H61A H 0.0723 0.6467 0.4962 0.100 Uiso 1 1 calc R D 1
Br2 Br 0.43892(14) 0.56441(4) 0.56836(6) 0.1130(4) Uani 1 1 d DU D 1
C16B C 0.640(3) 0.7996(5) 0.6412(9) 0.060(6) Uani 0.207(14) 1 d PDU B 2
H16B H 0.7047 0.8106 0.6718 0.072 Uiso 0.207(14) 1 calc PR B 2
C17B C 0.509(4) 0.8064(9) 0.664(2) 0.087(12) Uani 0.207(14) 1 d PDU B 2
H17G H 0.5088 0.8010 0.7087 0.130 Uiso 0.207(14) 1 calc PR B 2
H17H H 0.4480 0.7885 0.6429 0.130 Uiso 0.207(14) 1 calc PR B 2
H17I H 0.4836 0.8341 0.6568 0.130 Uiso 0.207(14) 1 calc PR B 2

loop_
_atom_site_aniso_label
_atom_site_aniso_U_11
_atom_site_aniso_U_22
_atom_site_aniso_U_33
_atom_site_aniso_U_23
_atom_site_aniso_U_13
_atom_site_aniso_U_12
O1 0.052 0.042 0.046 0.005 0.005 -0.002
O2 0.056 0.030 0.058 0.001 0.006 0.007
O3 0.101 0.049 0.092 0.050 0.058 0.033
O4 0.065 0.041 0.051 0.021 0.001 0.007
O5 0.056 0.027 0.053 0.005 0.004 0.012
O6 0.030 0.022 0.035 0.011 0.005 0.006
O7 0.025 0.032 0.053 0.020 0.001 0.007
O8 0.052 0.023 0.054 -0.012 -0.007 0.014
O9 0.029 0.015 0.046 0.005 0.005 0.002
O10 0.022 0.021 0.067 0.008 0.003 0.004
O11 0.066 0.016 0.062 -0.004 0.001 0.003
O12 0.026 0.024 0.099 0.020 -0.005 0.001
O13 0.034 0.046 0.164 0.047 -0.006 0.011
O14 0.034 0.050 0.100 0.031 0.000 0.002
N1 0.044 0.039 0.070 0.011 0.004 -0.003
N2 0.054 0.027 0.042 0.016 0.016 0.014
N3 0.062 0.041 0.038 0.020 0.015 0.021
N4 0.048 0.026 0.044 0.013 0.005 0.014
N5 0.023 0.027 0.043 0.020 0.007 0.005
N6 0.039 0.038 0.034 0.013 0.003 0.018
N7 0.032 0.022 0.058 0.003 -0.010 0.006
N8 0.012 0.012 0.042 -0.002 0.004 0.007
N9 0.038 0.016 0.043 -0.001 0.003 0.007
N10 0.023 0.012 0.063 0.005 -0.002 0.003
N11 0.019 0.023 0.093 0.013 -0.007 0.002
C1 0.063 0.068 0.051 0.014 0.008 0.005
C2 0.129 0.027 0.060 -0.001 0.012 -0.012
C3 0.088 0.036 0.052 0.006 0.021 -0.011
C4 0.058 0.039 0.036 -0.002 -0.001 0.002
C5 0.048 0.031 0.055 -0.001 -0.007 -0.011
C6 0.057 0.030 0.106 0.013 0.017 -0.003
C7 0.052 0.041 0.155 0.002 0.015 -0.009
C8 0.057 0.115 0.196 0.036 0.044 -0.015
C9 0.069 0.066 0.150 0.057 0.070 0.016
C10 0.046 0.026 0.100 0.028 0.032 -0.001
C11 0.068 0.035 0.075 0.033 0.033 0.020
C12 0.068 0.040 0.036 0.020 0.010 0.015
C13 0.139 0.080 0.044 -0.001 0.010 0.056
C14 0.071 0.024 0.057 0.013 -0.003 0.000
C15 0.063 0.043 0.036 0.023 0.018 0.003
C16 0.077 0.040 0.051 0.023 0.030 0.034
C17 0.127 0.065 0.057 0.006 0.020 0.042
C18 0.056 0.023 0.039 0.002 0.002 0.010
C19 0.036 0.017 0.040 0.010 -0.002 0.004
C20 0.034 0.030 0.053 0.021 -0.004 -0.002
C21 0.026 0.027 0.073 0.021 0.007 0.002
C22 0.024 0.021 0.046 0.013 0.004 -0.001
C23 0.034 0.014 0.039 0.009 0.003 0.002
C24 0.020 0.021 0.032 0.005 0.006 -0.002
C25 0.018 0.029 0.059 0.016 0.011 -0.001
C26 0.041 0.033 0.053 0.017 0.004 0.002
C27 0.028 0.035 0.060 0.027 0.008 0.004
C28 0.031 0.029 0.047 0.021 0.013 0.001
C29 0.054 0.054 0.043 0.003 0.012 0.026
C30 0.106 0.099 0.047 -0.008 0.005 0.064
C31 0.036 0.035 0.042 -0.013 -0.014 0.013
C32 0.024 0.013 0.060 0.000 -0.016 0.000
C33 0.034 0.030 0.074 0.011 -0.017 -0.002
C34 0.018 0.014 0.101 -0.002 -0.003 -0.001
C35 0.022 0.019 0.058 -0.001 0.003 0.005
C36 0.014 0.013 0.057 0.005 0.005 -0.001
C37 0.018 0.005 0.040 -0.002 0.000 -0.004
C38 0.019 0.013 0.044 0.007 0.005 -0.003
C39 0.022 0.020 0.056 -0.004 -0.008 0.007
C40 0.019(3) 0.025(3) 0.055(3) 0.020(2) 0.001(2) 0.004(2)
C41 0.018(2) 0.012(2) 0.045(3) 0.0041(19) 0.004(2) 0.0012(18)
C42 0.056(4) 0.013(2) 0.049(3) -0.005(2) 0.010(3) 0.005(2)
C43 0.121(7) 0.024(3) 0.056(4) -0.012(3) 0.008(4) 0.008(4)
C44 0.040(3) 0.013(2) 0.057(3) -0.007(2) -0.007(2) 0.000(2)
C45 0.019(2) 0.017(2) 0.064(3) 0.016(2) -0.005(2) 0.001(2)
C46 0.032(3) 0.057(4) 0.092(4) 0.045(4) 0.012(3) -0.002(3)
C47 0.053(4) 0.030(3) 0.115(5) -0.007(4) 0.036(4) -0.003(3)
C48 0.059(4) 0.052(4) 0.055(4) 0.002(3) 0.013(3) -0.023(3)
C49 0.031(3) 0.018(2) 0.052(3) 0.005(2) 0.000(2) -0.005(2)
C50 0.022(2) 0.026(3) 0.064(4) 0.010(2) -0.014(2) -0.009(2)
C51 0.023(3) 0.024(3) 0.114(5) 0.019(3) -0.001(3) 0.004(2)
C52 0.034(4) 0.062(4) 0.107(5) 0.014(4) 0.022(4) 0.004(3)
C53 0.014(3) 0.036(3) 0.177(9) 0.039(4) -0.009(4) 0.000(2)
C54 0.008(2) 0.031(3) 0.096(4) 0.022(3) -0.004(3) -0.001(2)
C55 0.050(4) 0.094(6) 0.099(5) 0.032(5) -0.022(4) -0.004(4)
C56 0.044(3) 0.066(4) 0.082(5) 0.028(4) -0.014(3) 0.008(3)
C57 0.051(4) 0.067(5) 0.114(7) -0.002(4) 0.012(4) 0.002(3)
C58 0.056(5) 0.088(5) 0.124(8) 0.025(6) 0.017(5) -0.003(4)
C59 0.057(4) 0.105(6) 0.105(7) 0.062(6) 0.016(4) 0.015(4)
C60 0.079(5) 0.137(9) 0.249(14) 0.126(10) 0.046(8) 0.035(6)
C61 0.065(5) 0.141(9) 0.212(12) 0.114(10) 0.027(7) 0.029(5)
Br1 0.0832(7) 0.0897(7) 0.1743(12) 0.0717(8) 0.0536(7) 0.0125(6)
O1A 0.060(3) 0.0238(19) 0.044(2) 0.0066(16) -0.0071(19) -0.0005(18)
O2A 0.046(2) 0.033(2) 0.047(2) 0.0112(18) -0.0075(19) -0.0026(18)
O3A 0.056(3) 0.030(2) 0.050(2) 0.0253(18) -0.005(2) -0.0030(18)
O4A 0.046(3) 0.050(3) 0.059(3) 0.031(2) 0.007(2) -0.004(2)
O5A 0.056(3) 0.024(2) 0.073(3) 0.0114(19) 0.001(2) -0.0215(19)
O6A 0.0200(17) 0.0175(16) 0.049(2) 0.0159(15) -0.0049(15) -0.0086(13)
O7A 0.0169(18) 0.0248(18) 0.073(3) 0.0200(18) 0.0001(17) -0.0064(15)
O8A 0.055(3) 0.025(2) 0.057(3) -0.0089(17) 0.026(2) -0.0199(18)
O9A 0.0180(16) 0.0145(15) 0.0346(19) 0.0014(13) -0.0005(13) -0.0013(12)
O10A 0.0199(17) 0.0187(17) 0.052(2) 0.0055(15) 0.0082(15) -0.0074(14)
O11A 0.040(2) 0.0132(17) 0.057(2) -0.0050(15) 0.0086(18) -0.0050(15)
O12A 0.0231(18) 0.0199(18) 0.070(3) 0.0119(17) 0.0135(17) 0.0015(14)
O13A 0.031(2) 0.027(2) 0.153(5) 0.022(3) 0.018(3) -0.0022(19)
O14A 0.027(2) 0.040(2) 0.084(3) 0.030(2) 0.012(2) 0.0049(18)
N1A 0.048(3) 0.020(2) 0.050(3) 0.012(2) -0.004(2) 0.002(2)
N2A 0.034(2) 0.021(2) 0.039(2) 0.0135(18) 0.0045(19) -0.0027(18)
N3A 0.055(3) 0.039(3) 0.040(3) 0.019(2) -0.007(2) -0.024(2)
N4A 0.043(3) 0.018(2) 0.048(3) 0.0142(19) 0.009(2) -0.0076(19)
N5A 0.017(2) 0.030(2) 0.046(3) 0.016(2) -0.0032(18) -0.0083(17)
N6A 0.050(3) 0.040(3) 0.048(3) 0.016(2) -0.004(2) -0.026(2)
N7A 0.029(2) 0.018(2) 0.050(3) 0.0032(18) 0.0193(19) -0.0112(17)
N8A 0.0143(18) 0.0111(18) 0.043(2) 0.0038(16) 0.0028(16) -0.0030(15)
N9A 0.022(2) 0.0130(18) 0.036(2) -0.0021(16) 0.0044(17) -0.0110(16)
N10A 0.022(2) 0.0052(17) 0.042(2) 0.0045(16) 0.0003(17) 0.0007(15)
N11A 0.019(2) 0.019(2) 0.072(3) 0.016(2) 0.008(2) -0.0025(17)
C1A 0.045(4) 0.073(5) 0.067(4) 0.008(4) -0.007(3) 0.002(3)
C2A 0.090(5) 0.032(3) 0.050(4) -0.002(3) -0.020(4) 0.002(3)
C3A 0.095(6) 0.029(3) 0.052(4) -0.003(3) -0.019(4) 0.009(3)
C4A 0.064(4) 0.030(3) 0.040(3) 0.005(2) -0.010(3) -0.008(3)
C5A 0.043(3) 0.028(3) 0.035(3) 0.010(2) 0.002(2) 0.004(2)
C6A 0.039(3) 0.024(3) 0.052(3) 0.009(2) -0.001(2) 0.004(2)
C7A 0.040(3) 0.045(4) 0.071(4) -0.005(3) 0.011(3) -0.001(3)
C8A 0.041(4) 0.054(4) 0.098(5) 0.003(4) -0.013(3) 0.018(3)
C9A 0.040(3) 0.046(4) 0.069(4) 0.023(3) -0.013(3) 0.000(3)
C10A 0.039(3) 0.013(2) 0.043(3) 0.012(2) -0.002(2) -0.002(2)
C11A 0.035(3) 0.023(3) 0.041(3) 0.008(2) -0.010(2) -0.003(2)
C12A 0.037(3) 0.028(3) 0.040(3) 0.010(2) 0.008(2) 0.001(2)
C13A 0.059(4) 0.050(4) 0.043(3) 0.001(3) 0.019(3) -0.010(3)
C14A 0.039(3) 0.027(3) 0.058(4) 0.016(3) 0.005(3) -0.002(2)
C15A 0.034(3) 0.032(3) 0.044(3) 0.022(2) 0.004(2) -0.007(2)
C16A 0.094(6) 0.039(3) 0.071(4) 0.019(3) -0.028(4) -0.047(4)
C17A 0.188(12) 0.074(6) 0.085(5) 0.013(4) -0.042(7) -0.058(7)
C18A 0.055(4) 0.024(3) 0.052(3) 0.001(2) 0.006(3) -0.013(3)
C19A 0.034(3) 0.017(2) 0.051(3) 0.014(2) 0.011(2) 0.003(2)
C20A 0.032(3) 0.035(3) 0.066(4) 0.027(3) 0.015(3) 0.009(2)
C21A 0.022(3) 0.010(2) 0.085(4) 0.016(2) 0.008(3) 0.0024(19)
C22A 0.017(2) 0.027(3) 0.056(3) 0.009(2) 0.003(2) -0.002(2)
C23A 0.019(2) 0.012(2) 0.052(3) 0.010(2) 0.006(2) -0.0001(18)
C24A 0.021(2) 0.009(2) 0.039(3) 0.0069(19) 0.004(2) -0.0008(18)
C25A 0.015(2) 0.029(3) 0.056(3) 0.025(2) -0.007(2) -0.008(2)
C26A 0.012(2) 0.036(3) 0.062(3) 0.014(2) -0.001(2) -0.006(2)
C27A 0.026(3) 0.038(3) 0.062(4) 0.033(3) -0.013(3) -0.007(2)
C28A 0.018(3) 0.030(3) 0.059(3) 0.025(2) -0.011(2) -0.012(2)
C29A 0.055(4) 0.056(4) 0.047(3) 0.001(3) -0.007(3) -0.041(3)
C30A 0.162(9) 0.070(5) 0.038(4) -0.004(3) 0.001(4) -0.070(6)
C31A 0.039(3) 0.033(3) 0.045(3) -0.010(2) 0.019(2) -0.023(2)
C32A 0.016(2) 0.012(2) 0.066(3) 0.011(2) 0.013(2) 0.0005(18)
C33A 0.014(2) 0.022(3) 0.118(5) 0.040(3) 0.017(3) 0.005(2)
C34A 0.011(2) 0.027(3) 0.113(5) 0.007(3) -0.003(3) 0.002(2)
C35A 0.018(3) 0.026(3) 0.068(4) 0.017(3) -0.009(2) -0.006(2)
C36A 0.007(2) 0.014(2) 0.054(3) 0.004(2) 0.0004(19) -0.0008(17)
C37A 0.012(2) 0.014(2) 0.033(3) -0.0018(19) -0.0010(18) -0.0020(17)
C38A 0.012(2) 0.020(2) 0.045(3) 0.009(2) 0.010(2) 0.0030(18)
C39A 0.024(3) 0.024(3) 0.057(3) -0.013(2) 0.014(2) -0.006(2)
C40A 0.011(2) 0.025(3) 0.066(4) 0.011(2) 0.004(2) -0.004(2)
C41A 0.020(2) 0.018(2) 0.033(3) 0.0025(19) -0.004(2) -0.0067(19)
C42A 0.046(3) 0.016(2) 0.035(3) -0.003(2) -0.010(2) -0.012(2)
C43A 0.087(5) 0.026(3) 0.059(4) -0.008(3) 0.021(4) -0.016(3)
C44A 0.024(2) 0.014(2) 0.037(3) -0.0040(19) 0.007(2) 0.0017(19)
C45A 0.025(3) 0.013(2) 0.050(3) 0.005(2) 0.004(2) -0.0007(19)
C46A 0.021(2) 0.019(2) 0.057(3) 0.008(2) 0.003(2) 0.006(2)
C47A 0.037(3) 0.025(3) 0.054(3) -0.006(2) -0.001(2) 0.003(2)
C48A 0.042(3) 0.043(3) 0.035(3) -0.001(3) -0.001(2) 0.002(3)
C49A 0.023(2) 0.025(3) 0.042(3) -0.002(2) 0.004(2) 0.004(2)
C50A 0.022(2) 0.022(3) 0.046(3) 0.011(2) 0.010(2) 0.003(2)
C51A 0.022(3) 0.019(3) 0.074(4) 0.005(2) 0.006(2) 0.007(2)
C52A 0.035(3) 0.032(3) 0.089(5) -0.008(3) -0.004(3) 0.004(3)
C53A 0.026(3) 0.017(3) 0.096(5) 0.012(3) 0.000(3) -0.002(2)
C54A 0.019(3) 0.035(3) 0.101(4) 0.023(3) 0.004(3) 0.001(2)
C55A 0.032(4) 0.117(7) 0.106(5) 0.053(5) 0.021(4) 0.008(4)
C56A 0.036(4) 0.098(6) 0.123(6) 0.061(5) 0.019(4) -0.009(4)
C57A 0.091(6) 0.112(8) 0.154(9) 0.087(7) 0.059(6) 0.051(6)
C58A 0.093(7) 0.109(7) 0.170(9) 0.087(8) 0.061(6) 0.054(6)
C59A 0.101(6) 0.084(6) 0.111(7) 0.035(5) 0.029(5) 0.014(5)
C60A 0.085(5) 0.080(6) 0.098(6) 0.019(5) 0.023(5) -0.014(4)
C61A 0.071(5) 0.105(7) 0.074(5) -0.005(4) 0.023(4) -0.001(5)
Br2 0.1492(11) 0.0798(7) 0.1112(8) 0.0400(6) 0.0239(7) 0.0230(7)
C16B 0.084(14) 0.036(8) 0.062(11) 0.023(7) 0.025(10) 0.011(12)
C17B 0.13(2) 0.012(13) 0.12(2) 0.005(15) 0.08(2) 0.024(13)

loop_
_atom_type_symbol
_atom_type_description
_atom_type_scat_dispersion_real
_atom_type_scat_dispersion_imag
_atom_type_scat_source
C C 0.0033 0.0016 'International Tables Vol C Tables 4.2.6.8 and 6.1.1.4'
H H 0.0000 0.0000 'International Tables Vol C Tables 4.2.6.8 and 6.1.1.4'
N N 0.0061 0.0033 'International Tables Vol C Tables 4.2.6.8 and 6.1.1.4'
O O 0.0106 0.0060 'International Tables Vol C Tables 4.2.6.8 and 6.1.1.4'
Cl Cl 0.1484 0.1585 'International Tables Vol C Tables 4.2.6.8 and 6.1.1.4'
Br Br -0.2901 2.4595 'International Tables Vol C Tables 4.2.6.8 and 6.1.1.4'

loop_
_geom_angle_atom_site_label_1
_geom_angle_atom_site_label_2
_geom_angle_atom_site_label_3
_geom_angle
C5 O1 C4 121.6(5)
C54 O14 C55 116.0(6)
C5 N1 C6 121.5(5)
C5 N1 H1N 119.3
C6 N1 H1N 119.3
C11 N2 C12 126.3(5)
C11 N2 H2N 116.8
C12 N2 H2N 116.8
C15 N3 C16B 132.5(12)
C15 N3 C16 121.0(6)
C16B N3 C16 15.3(17)
C15 N3 H3N 119.5
C16B N3 H3N 107.1
C16 N3 H3N 119.5
C18 N4 C19 121.6(4)
C18 N4 H4N 119.2
C19 N4 H4N 119.2
C24 N5 C25 124.2(4)
C24 N5 H5N 117.9
C25 N5 H5N 117.9
C28 N6 C29 119.4(5)
C28 N6 H6N 120.3
C29 N6 H6N 120.3
C31 N7 C32 124.9(4)
C31 N7 H7N 117.5
C32 N7 H7N 117.5
C37 N8 C38 123.9(4)
C37 N8 H8N 118.1
C38 N8 H8N 118.1
C41 N9 C42 120.6(5)
C41 N9 H9N 119.7
C42 N9 H9N 119.7
C44 N10 C45 124.6(4)
C44 N10 H10N 117.7
C45 N10 H10N 117.7
C50 N11 C51 123.2(4)
C50 N11 H11N 118.4
C51 N11 H11N 118.4
C4 C1 H1A 109.5
C4 C1 H1B 109.5
H1A C1 H1B 109.5
C4 C1 H1C 109.5
H1A C1 H1C 109.5
H1B C1 H1C 109.5
C4 C2 H2A 109.5
C4 C2 H2B 109.5
H2A C2 H2B 109.5
C4 C2 H2C 109.5
H2A C2 H2C 109.5
H2B C2 H2C 109.5
C4 C3 H3A 109.5
C4 C3 H3B 109.5
H3A C3 H3B 109.5
C4 C3 H3C 109.5
H3A C3 H3C 109.5
H3B C3 H3C 109.5
O1 C4 C1 110.2(5)
O1 C4 C3 104.2(5)
C1 C4 C3 110.2(6)
O1 C4 C2 110.5(6)
C1 C4 C2 113.8(6)
C3 C4 C2 107.5(5)
O2 C5 O1 124.9(6)
O2 C5 N1 123.4(6)
O1 C5 N1 111.7(5)
N1 C6 C10 115.8(6)
N1 C6 C7 113.3(6)
C10 C6 C7 104.0(6)
N1 C6 H6 107.8
C10 C6 H6 107.8
C7 C6 H6 107.8
C8 C7 C6 106.2(8)
C8 C7 H7A 110.5
C6 C7 H7A 110.5
C8 C7 H7B 110.5
C6 C7 H7B 110.5
H7A C7 H7B 108.7
C7 C8 C9 108.0(7)
C7 C8 H8A 110.1
C9 C8 H8A 110.1
C7 C8 H8B 110.1
C9 C8 H8B 110.1
H8A C8 H8B 108.4
C8 C9 C10 102.8(7)
C8 C9 H9A 111.2
C10 C9 H9A 111.2
C8 C9 H9B 111.2
C10 C9 H9B 111.2
H9A C9 H9B 109.1
C6 C10 C11 112.0(6)
C6 C10 C9 104.5(6)
C11 C10 C9 114.6(6)
C6 C10 H10 108.5
C11 C10 H10 108.5
C9 C10 H10 108.5
O3 C11 N2 121.9(7)
O3 C11 C10 122.7(6)
N2 C11 C10 115.4(5)
N2 C12 C13 109.7(6)
N2 C12 C15 111.5(5)
C13 C12 C15 109.4(5)
N2 C12 C14 107.6(5)
C13 C12 C14 111.8(7)
C15 C12 C14 106.9(5)
C12 C13 H13A 109.5
C12 C13 H13B 109.5
H13A C13 H13B 109.5
C12 C13 H13C 109.5
H13A C13 H13C 109.5
H13B C13 H13C 109.5
C12 C14 H14A 109.5
C12 C14 H14B 109.5
H14A C14 H14B 109.5
C12 C14 H14C 109.5
H14A C14 H14C 109.5
H14B C14 H14C 109.5
O4 C15 N3 120.3(6)
O4 C15 C12 120.6(6)
N3 C15 C12 119.1(5)
N3 C16 C17 113.7(7)
N3 C16 C18 113.5(6)
C17 C16 C18 112.3(8)
N3 C16 H16 105.5
C17 C16 H16 105.5
C18 C16 H16 105.5
O5 C18 N4 123.7(5)
O5 C18 C16 118.3(5)
N4 C18 C16 117.9(5)
O5 C18 C16B 124.4(10)
N4 C18 C16B 109.9(11)
C16 C18 C16B 14.5(16)
N4 C19 C23 111.6(4)
N4 C19 C20 112.1(4)
C23 C19 C20 105.0(4)
N4 C19 H19 109.4
C23 C19 H19 109.4
C20 C19 H19 109.4
C21 C20 C19 105.4(4)
C21 C20 H20A 110.7
C19 C20 H20A 110.7
C21 C20 H20B 110.7
C19 C20 H20B 110.7
H20A C20 H20B 108.8
C22 C21 C20 104.5(4)
C22 C21 H21A 110.9
C20 C21 H21A 110.9
C22 C21 H21B 110.9
C20 C21 H21B 110.9
H21A C21 H21B 108.9
C21 C22 C23 102.5(4)
C21 C22 H22A 111.3
C23 C22 H22A 111.3
C21 C22 H22B 111.3
C23 C22 H22B 111.3
H22A C22 H22B 109.2
C24 C23 C22 114.2(4)
C24 C23 C19 113.7(4)
C22 C23 C19 102.5(4)
C24 C23 H23 108.7
C22 C23 H23 108.7
C19 C23 H23 108.7
O6 C24 N5 121.7(4)
O6 C24 C23 122.5(4)
N5 C24 C23 115.8(4)
N5 C25 C26 109.7(4)
N5 C25 C27 106.4(4)
C26 C25 C27 112.4(5)
N5 C25 C28 110.3(4)
C26 C25 C28 110.7(4)
C27 C25 C28 107.1(4)
C25 C26 H26A 109.5
C25 C26 H26B 109.5
H26A C26 H26B 109.5
C25 C26 H26C 109.5
H26A C26 H26C 109.5
H26B C26 H26C 109.5
C25 C27 H27A 109.5
C25 C27 H27B 109.5
H27A C27 H27B 109.5
C25 C27 H27C 109.5
H27A C27 H27C 109.5
H27B C27 H27C 109.5
O7 C28 N6 124.2(5)
O7 C28 C25 117.9(5)
N6 C28 C25 117.8(5)
N6 C29 C31 112.6(5)
N6 C29 C30 109.7(5)
C31 C29 C30 112.1(7)
N6 C29 H29 107.4
C31 C29 H29 107.4
C30 C29 H29 107.4
C29 C30 H30A 109.5
C29 C30 H30B 109.5
H30A C30 H30B 109.5
C29 C30 H30C 109.5
H30A C30 H30C 109.5
H30B C30 H30C 109.5
O8 C31 N7 120.8(6)
O8 C31 C29 121.3(5)
N7 C31 C29 117.8(5)
N7 C32 C33 112.7(4)
N7 C32 C36 112.2(4)
C33 C32 C36 104.1(4)
N7 C32 H32 109.2
C33 C32 H32 109.2
C36 C32 H32 109.2
C34 C33 C32 107.7(5)
C34 C33 H33A 110.2
C32 C33 H33A 110.2
C34 C33 H33B 110.2
C32 C33 H33B 110.2
H33A C33 H33B 108.5
C33 C34 C35 104.8(5)
C33 C34 H34A 110.8
C35 C34 H34A 110.8
C33 C34 H34B 110.8
C35 C34 H34B 110.8
H34A C34 H34B 108.9
C36 C35 C34 103.0(5)
C36 C35 H35A 111.2
C34 C35 H35A 111.2
C36 C35 H35B 111.2
C34 C35 H35B 111.2
H35A C35 H35B 109.1
C35 C36 C37 114.8(4)
C35 C36 C32 104.3(4)
C37 C36 C32 111.0(4)
C35 C36 H36 108.9
C37 C36 H36 108.9
C32 C36 H36 108.9
O9 C37 N8 122.3(4)
O9 C37 C36 121.4(4)
N8 C37 C36 116.2(4)
N8 C38 C39 108.9(4)
N8 C38 C40 108.3(4)
C39 C38 C40 111.5(4)
N8 C38 C41 112.0(4)
C39 C38 C41 109.7(4)
C40 C38 C41 106.4(4)
C38 C39 H39A 109.5
C38 C39 H39B 109.5
H39A C39 H39B 109.5
C38 C39 H39C 109.5
H39A C39 H39C 109.5
H39B C39 H39C 109.5
C38 C40 H40A 109.5
C38 C40 H40B 109.5
H40A C40 H40B 109.5
C38 C40 H40C 109.5
H40A C40 H40C 109.5
H40B C40 H40C 109.5
O10 C41 N9 122.6(4)
O10 C41 C38 119.7(4)
N9 C41 C38 117.6(4)
N9 C42 C43 110.8(5)
N9 C42 C44 112.9(4)
C43 C42 C44 109.6(5)
N9 C42 H42 107.8
C43 C42 H42 107.8
C44 C42 H42 107.8
C42 C43 H43A 109.5
C42 C43 H43B 109.5
H43A C43 H43B 109.5
C42 C43 H43C 109.5
H43A C43 H43C 109.5
H43B C43 H43C 109.5
O11 C44 N10 124.8(5)
O11 C44 C42 117.3(5)
N10 C44 C42 117.9(4)
N10 C45 C46 113.7(4)
N10 C45 C49 111.8(4)
C46 C45 C49 103.1(5)
N10 C45 H45 109.3
C46 C45 H45 109.3
C49 C45 H45 109.3
C47 C46 C45 108.3(5)
C47 C46 H46A 110.0
C45 C46 H46A 110.0
C47 C46 H46B 110.0
C45 C46 H46B 110.0
H46A C46 H46B 108.4
C48 C47 C46 105.7(5)
C48 C47 H47A 110.6
C46 C47 H47A 110.6
C48 C47 H47B 110.6
C46 C47 H47B 110.6
H47A C47 H47B 108.7
C47 C48 C49 103.8(6)
C47 C48 H48A 111.0
C49 C48 H48A 111.0
C47 C48 H48B 111.0
C49 C48 H48B 111.0
H48A C48 H48B 109.0
C48 C49 C50 113.9(5)
C48 C49 C45 104.0(4)
C50 C49 C45 113.4(5)
C48 C49 H49 108.4
C50 C49 H49 108.4
C45 C49 H49 108.4
O12 C50 N11 122.0(5)
O12 C50 C49 122.0(5)
N11 C50 C49 116.0(4)
C52 C51 N11 110.3(5)
C52 C51 C53 110.1(7)
N11 C51 C53 108.3(5)
C52 C51 C54 112.8(5)
N11 C51 C54 107.0(5)
C53 C51 C54 108.2(6)
C51 C52 H52A 109.5
C51 C52 H52B 109.5
H52A C52 H52B 109.5
C51 C52 H52C 109.5
H52A C52 H52C 109.5
H52B C52 H52C 109.5
C51 C53 H53A 109.5
C51 C53 H53B 109.5
H53A C53 H53B 109.5
C51 C53 H53C 109.5
H53A C53 H53C 109.5
H53B C53 H53C 109.5
O13 C54 O14 125.3(6)
O13 C54 C51 119.0(7)
O14 C54 C51 115.4(5)
O14 C55 C56 112.3(6)
O14 C55 H55A 109.1
C56 C55 H55A 109.1
O14 C55 H55B 109.1
C56 C55 H55B 109.1
H55A C55 H55B 107.9
C57 C56 C61 120.0
C57 C56 C55 119.0(5)
C61 C56 C55 120.9(5)
C56 C57 C58 120.0
C56 C57 H57 120.0
C58 C57 H57 120.0
C59 C58 C57 120.0
C59 C58 H58 120.0
C57 C58 H58 120.0
C58 C59 C60 120.0
C58 C59 Br1 118.1(3)
C60 C59 Br1 121.9(3)
C59 C60 C61 120.0
C59 C60 H60 120.0
C61 C60 H60 120.0
C60 C61 C56 120.0
C60 C61 H61 120.0
C56 C61 H61 120.0
C5A O1A C4A 119.6(4)
C54A O14A C55A 119.0(6)
C5A N1A C6A 121.9(4)
C5A N1A H1N1 119.0
C6A N1A H1N1 119.0
C11A N2A C12A 123.3(4)
C11A N2A H2N1 118.4
C12A N2A H2N1 118.4
C15A N3A C16A 120.1(5)
C15A N3A H3N1 120.0
C16A N3A H3N1 120.0
C18A N4A C19A 121.2(4)
C18A N4A H4N1 119.4
C19A N4A H4N1 119.4
C24A N5A C25A 125.2(4)
C24A N5A H5N1 117.4
C25A N5A H5N1 117.4
C28A N6A C29A 120.0(5)
C28A N6A H6N1 120.0
C29A N6A H6N1 120.0
C31A N7A C32A 124.9(4)
C31A N7A H7N1 117.5
C32A N7A H7N1 117.5
C37A N8A C38A 123.6(4)
C37A N8A H8N1 118.2
C38A N8A H8N1 118.2
C41A N9A C42A 122.0(4)
C41A N9A H9N1 119.0
C42A N9A H9N1 119.0
C44A N10A C45A 122.2(4)
C44A N10A H10M 118.9
C45A N10A H10M 118.9
C50A N11A C51A 122.9(4)
C50A N11A H11M 118.6
C51A N11A H11M 118.6
C4A C1A H1A2 109.5
C4A C1A H1A3 109.5
H1A2 C1A H1A3 109.5
C4A C1A H1A4 109.5
H1A2 C1A H1A4 109.5
H1A3 C1A H1A4 109.5
C4A C2A H2A1 109.5
C4A C2A H2A2 109.5
H2A1 C2A H2A2 109.5
C4A C2A H2A3 109.5
H2A1 C2A H2A3 109.5
H2A2 C2A H2A3 109.5
C4A C3A H3A1 109.5
C4A C3A H3A2 109.5
H3A1 C3A H3A2 109.5
C4A C3A H3A3 109.5
H3A1 C3A H3A3 109.5
H3A2 C3A H3A3 109.5
C1A C4A O1A 109.0(5)
C1A C4A C2A 114.5(6)
O1A C4A C2A 110.4(5)
C1A C4A C3A 110.0(6)
O1A C4A C3A 101.5(5)
C2A C4A C3A 110.6(5)
O2A C5A O1A 125.4(5)
O2A C5A N1A 124.4(5)
O1A C5A N1A 110.1(4)
N1A C6A C10A 114.3(4)
N1A C6A C7A 112.3(5)
C10A C6A C7A 104.4(5)
N1A C6A H6A 108.5
C10A C6A H6A 108.5
C7A C6A H6A 108.5
C6A C7A C8A 103.8(5)
C6A C7A H7A1 111.0
C8A C7A H7A1 111.0
C6A C7A H7A2 111.0
C8A C7A H7A2 111.0
H7A1 C7A H7A2 109.0
C7A C8A C9A 106.3(5)
C7A C8A H8A1 110.5
C9A C8A H8A1 110.5
C7A C8A H8A2 110.5
C9A C8A H8A2 110.5
H8A1 C8A H8A2 108.7
C10A C9A C8A 105.9(5)
C10A C9A H9A1 110.5
C8A C9A H9A1 110.5
C10A C9A H9A2 110.5
C8A C9A H9A2 110.5
H9A1 C9A H9A2 108.7
C6A C10A C11A 112.4(4)
C6A C10A C9A 105.1(5)
C11A C10A C9A 113.9(4)
C6A C10A H10A 108.4
C11A C10A H10A 108.4
C9A C10A H10A 108.4
O3A C11A N2A 122.5(5)
O3A C11A C10A 123.3(5)
N2A C11A C10A 114.2(4)
N2A C12A C13A 109.7(5)
N2A C12A C15A 113.7(5)
C13A C12A C15A 110.1(5)
N2A C12A C14A 107.6(4)
C13A C12A C14A 109.3(5)
C15A C12A C14A 106.2(5)
C12A C13A H13D 109.5
C12A C13A H13E 109.5
H13D C13A H13E 109.5
C12A C13A H13F 109.5
H13D C13A H13F 109.5
H13E C13A H13F 109.5
C12A C14A H14D 109.5
C12A C14A H14E 109.5
H14D C14A H14E 109.5
C12A C14A H14F 109.5
H14D C14A H14F 109.5
H14E C14A H14F 109.5
O4A C15A N3A 121.4(5)
O4A C15A C12A 120.8(5)
N3A C15A C12A 117.8(5)
N3A C16A C17A 112.9(6)
N3A C16A C18A 113.7(5)
C17A C16A C18A 114.5(7)
N3A C16A H16A 104.8
C17A C16A H16A 104.8
C18A C16A H16A 104.8
C16A C17A H17D 109.5
C16A C17A H17E 109.5
H17D C17A H17E 109.5
C16A C17A H17F 109.5
H17D C17A H17F 109.5
H17E C17A H17F 109.5
O5A C18A N4A 124.1(6)
O5A C18A C16A 118.5(5)
N4A C18A C16A 117.3(5)
N4A C19A C23A 111.8(4)
N4A C19A C20A 111.5(4)
C23A C19A C20A 104.8(5)
N4A C19A H19A 109.5
C23A C19A H19A 109.5
C20A C19A H19A 109.5
C21A C20A C19A 105.7(4)
C21A C20A H20C 110.6
C19A C20A H20C 110.6
C21A C20A H20D 110.6
C19A C20A H20D 110.6
H20C C20A H20D 108.7
C20A C21A C22A 105.6(5)
C20A C21A H21C 110.6
C22A C21A H21C 110.6
C20A C21A H21D 110.6
C22A C21A H21D 110.6
H21C C21A H21D 108.8
C21A C22A C23A 101.4(4)
C21A C22A H22C 111.5
C23A C22A H22C 111.5
C21A C22A H22D 111.5
C23A C22A H22D 111.5
H22C C22A H22D 109.3
C24A C23A C19A 114.3(4)
C24A C23A C22A 113.9(4)
C19A C23A C22A 102.8(4)
C24A C23A H23A 108.5
C19A C23A H23A 108.5
C22A C23A H23A 108.5
O6A C24A N5A 121.9(4)
O6A C24A C23A 121.6(4)
N5A C24A C23A 116.5(4)
N5A C25A C26A 109.9(4)
N5A C25A C27A 107.9(4)
C26A C25A C27A 111.6(5)
N5A C25A C28A 110.0(4)
C26A C25A C28A 109.9(4)
C27A C25A C28A 107.4(4)
C25A C26A H26D 109.5
C25A C26A H26E 109.5
H26D C26A H26E 109.5
C25A C26A H26F 109.5
H26D C26A H26F 109.5
H26E C26A H26F 109.5
C25A C27A H27D 109.5
C25A C27A H27E 109.5
H27D C27A H27E 109.5
C25A C27A H27F 109.5
H27D C27A H27F 109.5
H27E C27A H27F 109.5
O7A C28A N6A 122.6(5)
O7A C28A C25A 119.3(5)
N6A C28A C25A 117.6(5)
N6A C29A C31A 115.4(5)
N6A C29A C30A 109.9(5)
C31A C29A C30A 111.5(7)
N6A C29A H29A 106.5
C31A C29A H29A 106.5
C30A C29A H29A 106.5
C29A C30A H30D 109.5
C29A C30A H30E 109.5
H30D C30A H30E 109.5
C29A C30A H30F 109.5
H30D C30A H30F 109.5
H30E C30A H30F 109.5
O8A C31A N7A 124.6(6)
O8A C31A C29A 119.5(5)
N7A C31A C29A 115.8(4)
N7A C32A C36A 111.8(4)
N7A C32A C33A 112.9(4)
C36A C32A C33A 104.3(5)
N7A C32A H32A 109.2
C36A C32A H32A 109.2
C33A C32A H32A 109.2
C34A C33A C32A 108.2(5)
C34A C33A H33C 110.1
C32A C33A H33C 110.1
C34A C33A H33D 110.1
C32A C33A H33D 110.1
H33C C33A H33D 108.4
C33A C34A C35A 104.9(5)
C33A C34A H34C 110.8
C35A C34A H34C 110.8
C33A C34A H34D 110.8
C35A C34A H34D 110.8
H34C C34A H34D 108.8
C36A C35A C34A 102.4(4)
C36A C35A H35C 111.3
C34A C35A H35C 111.3
C36A C35A H35D 111.3
C34A C35A H35D 111.3
H35C C35A H35D 109.2
C35A C36A C32A 103.9(4)
C35A C36A C37A 112.6(4)
C32A C36A C37A 113.1(4)
C35A C36A H36A 109.0
C32A C36A H36A 109.0
C37A C36A H36A 109.0
O9A C37A N8A 122.2(4)
O9A C37A C36A 122.0(4)
N8A C37A C36A 115.7(4)
N8A C38A C39A 110.7(4)
N8A C38A C40A 107.7(4)
C39A C38A C40A 111.1(4)
N8A C38A C41A 111.8(4)
C39A C38A C41A 109.2(4)
C40A C38A C41A 106.2(4)
C38A C39A H39D 109.5
C38A C39A H39E 109.5
H39D C39A H39E 109.5
C38A C39A H39F 109.5
H39D C39A H39F 109.5
H39E C39A H39F 109.5
C38A C40A H40D 109.5
C38A C40A H40E 109.5
H40D C40A H40E 109.5
C38A C40A H40F 109.5
H40D C40A H40F 109.5
H40E C40A H40F 109.5
O10A C41A N9A 121.1(4)
O10A C41A C38A 120.3(4)
N9A C41A C38A 118.5(4)
N9A C42A C43A 111.2(4)
N9A C42A C44A 112.8(4)
C43A C42A C44A 111.1(5)
N9A C42A H42A 107.1
C43A C42A H42A 107.1
C44A C42A H42A 107.1
C42A C43A H43D 109.5
C42A C43A H43E 109.5
H43D C43A H43E 109.5
C42A C43A H43F 109.5
H43D C43A H43F 109.5
H43E C43A H43F 109.5
O11A C44A N10A 124.2(5)
O11A C44A C42A 117.7(4)
N10A C44A C42A 118.0(4)
N10A C45A C46A 112.7(4)
N10A C45A C49A 111.5(4)
C46A C45A C49A 104.3(4)
N10A C45A H45A 109.4
C46A C45A H45A 109.4
C49A C45A H45A 109.4
C45A C46A C47A 106.7(4)
C45A C46A H46C 110.4
C47A C46A H46C 110.4
C45A C46A H46D 110.4
C47A C46A H46D 110.4
H46C C46A H46D 108.6
C48A C47A C46A 105.6(4)
C48A C47A H47C 110.6
C46A C47A H47C 110.6
C48A C47A H47D 110.6
C46A C47A H47D 110.6
H47C C47A H47D 108.8
C49A C48A C47A 103.0(5)
C49A C48A H48C 111.2
C47A C48A H48C 111.2
C49A C48A H48D 111.2
C47A C48A H48D 111.2
H48C C48A H48D 109.1
C50A C49A C48A 113.4(4)
C50A C49A C45A 113.3(4)
C48A C49A C45A 103.2(4)
C50A C49A H49A 108.9
C48A C49A H49A 108.9
C45A C49A H49A 108.9
O12A C50A N11A 122.1(5)
O12A C50A C49A 121.3(4)
N11A C50A C49A 116.6(4)
N11A C51A C52A 113.8(5)
N11A C51A C53A 107.1(4)
C52A C51A C53A 111.0(5)
N11A C51A C54A 108.8(5)
C52A C51A C54A 110.9(5)
C53A C51A C54A 104.9(5)
C51A C52A H52D 109.5
C51A C52A H52E 109.5
H52D C52A H52E 109.5
C51A C52A H52F 109.5
H52D C52A H52F 109.5
H52E C52A H52F 109.5
C51A C53A H53D 109.5
C51A C53A H53E 109.5
H53D C53A H53E 109.5
C51A C53A H53F 109.5
H53D C53A H53F 109.5
H53E C53A H53F 109.5
O13A C54A O14A 126.4(6)
O13A C54A C51A 121.5(7)
O14A C54A C51A 112.0(5)
O14A C55A C56A 113.5(5)
O14A C55A H55C 108.9
C56A C55A H55C 108.9
O14A C55A H55D 108.9
C56A C55A H55D 108.9
H55C C55A H55D 107.7
C57A C56A C61A 120.0
C57A C56A C55A 124.3(4)
C61A C56A C55A 115.6(4)
C56A C57A C58A 120.0
C56A C57A H57A 120.0
C58A C57A H57A 120.0
C59A C58A C57A 120.0
C59A C58A H58A 120.0
C57A C58A H58A 120.0
C58A C59A C60A 120.0
C58A C59A Br2 116.3(3)
C60A C59A Br2 123.3(3)
C61A C60A C59A 120.0
C61A C60A H60A 120.0
C59A C60A H60A 120.0
C60A C61A C56A 120.0
C60A C61A H61A 120.0
C56A C61A H61A 120.0
N3 C16B C17B 111(2)
N3 C16B C18 113.0(13)
C17B C16B C18 106(2)
N3 C16B H16B 108.7
C17B C16B H16B 108.7
C18 C16B H16B 108.7
C16B C17B H17G 109.5
C16B C17B H17H 109.5
H17G C17B H17H 109.5
C16B C17B H17I 109.5
H17G C17B H17I 109.5
H17H C17B H17I 109.5

loop_
_geom_bond_atom_site_label_1
_geom_bond_atom_site_label_2
_geom_bond_distance
_geom_bond_publ_flag
O1 C5 1.325(7) ?
O1 C4 1.452(8) ?
O2 C5 1.237(7) ?
O3 C11 1.239(7) ?
O4 C15 1.224(7) ?
O5 C18 1.232(7) ?
O6 C24 1.232(6) ?
O7 C28 1.247(6) ?
O8 C31 1.230(6) ?
O9 C37 1.240(6) ?
O10 C41 1.224(6) ?
O11 C44 1.236(6) ?
O12 C50 1.227(6) ?
O13 C54 1.223(7) ?
O14 C54 1.305(8) ?
O14 C55 1.441(9) ?
N1 C5 1.351(8) ?
N1 C6 1.435(8) ?
N1 H1N 0.8800 ?
N2 C11 1.329(8) ?
N2 C12 1.488(8) ?
N2 H2N 0.8800 ?
N3 C15 1.341(8) ?
N3 C16B 1.458(16) ?
N3 C16 1.459(8) ?
N3 H3N 0.8800 ?
N4 C18 1.319(7) ?
N4 C19 1.450(7) ?
N4 H4N 0.8800 ?
N5 C24 1.344(6) ?
N5 C25 1.473(6) ?
N5 H5N 0.8800 ?
N6 C28 1.306(7) ?
N6 C29 1.481(7) ?
N6 H6N 0.8800 ?
N7 C31 1.359(7) ?
N7 C32 1.449(7) ?
N7 H7N 0.8800 ?
N8 C37 1.337(6) ?
N8 C38 1.458(6) ?
N8 H8N 0.8800 ?
N9 C41 1.327(7) ?
N9 C42 1.452(6) ?
N9 H9N 0.8800 ?
N10 C44 1.317(7) ?
N10 C45 1.445(7) ?
N10 H10N 0.8800 ?
N11 C50 1.329(7) ?
N11 C51 1.474(7) ?
N11 H11N 0.8800 ?
C1 C4 1.494(9) ?
C1 H1A 0.9800 ?
C1 H1B 0.9800 ?
C1 H1C 0.9800 ?
C2 C4 1.549(8) ?
C2 H2A 0.9800 ?
C2 H2B 0.9800 ?
C2 H2C 0.9800 ?
C3 C4 1.521(8) ?
C3 H3A 0.9800 ?
C3 H3B 0.9800 ?
C3 H3C 0.9800 ?
C6 C10 1.515(10) ?
C6 C7 1.556(10) ?
C6 H6 1.0000 ?
C7 C8 1.514(13) ?
C7 H7A 0.9900 ?
C7 H7B 0.9900 ?
C8 C9 1.543(14) ?
C8 H8A 0.9900 ?
C8 H8B 0.9900 ?
C9 C10 1.551(8) ?
C9 H9A 0.9900 ?
C9 H9B 0.9900 ?
C10 C11 1.522(10) ?
C10 H10 1.0000 ?
C12 C13 1.521(9) ?
C12 C15 1.525(8) ?
C12 C14 1.538(9) ?
C13 H13A 0.9800 ?
C13 H13B 0.9800 ?
C13 H13C 0.9800 ?
C14 H14A 0.9800 ?
C14 H14B 0.9800 ?
C14 H14C 0.9800 ?
C16 C17 1.489(13) ?
C16 C18 1.535(9) ?
C16 H16 1.0000 ?
C17 H17A 0.9800 ?
C17 H17B 0.9800 ?
C17 H17C 0.9800 ?
C18 C16B 1.544(16) ?
C19 C23 1.534(7) ?
C19 C20 1.557(8) ?
C19 H19 1.0000 ?
C20 C21 1.542(9) ?
C20 H20A 0.9900 ?
C20 H20B 0.9900 ?
C21 C22 1.509(7) ?
C21 H21A 0.9900 ?
C21 H21B 0.9900 ?
C22 C23 1.532(7) ?
C22 H22A 0.9900 ?
C22 H22B 0.9900 ?
C23 C24 1.510(7) ?
C23 H23 1.0000 ?
C25 C26 1.514(8) ?
C25 C27 1.534(7) ?
C25 C28 1.568(7) ?
C26 H26A 0.9800 ?
C26 H26B 0.9800 ?
C26 H26C 0.9800 ?
C27 H27A 0.9800 ?
C27 H27B 0.9800 ?
C27 H27C 0.9800 ?
C29 C31 1.492(9) ?
C29 C30 1.534(10) ?
C29 H29 1.0000 ?
C30 H30A 0.9800 ?
C30 H30B 0.9800 ?
C30 H30C 0.9800 ?
C32 C33 1.525(8) ?
C32 C36 1.558(7) ?
C32 H32 1.0000 ?
C33 C34 1.509(9) ?
C33 H33A 0.9900 ?
C33 H33B 0.9900 ?
C34 C35 1.545(7) ?
C34 H34A 0.9900 ?
C34 H34B 0.9900 ?
C35 C36 1.486(7) ?
C35 H35A 0.9900 ?
C35 H35B 0.9900 ?
C36 C37 1.529(6) ?
C36 H36 1.0000 ?
C38 C39 1.512(7) ?
C38 C40 1.519(7) ?
C38 C41 1.541(6) ?
C39 H39A 0.9800 ?
C39 H39B 0.9800 ?
C39 H39C 0.9800 ?
C40 H40A 0.9800 ?
C40 H40B 0.9800 ?
C40 H40C 0.9800 ?
C42 C43 1.488(9) ?
C42 C44 1.546(8) ?
C42 H42 1.0000 ?
C43 H43A 0.9800 ?
C43 H43B 0.9800 ?
C43 H43C 0.9800 ?
C45 C46 1.511(8) ?
C45 C49 1.541(7) ?
C45 H45 1.0000 ?
C46 C47 1.503(11) ?
C46 H46A 0.9900 ?
C46 H46B 0.9900 ?
C47 C48 1.493(10) ?
C47 H47A 0.9900 ?
C47 H47B 0.9900 ?
C48 C49 1.502(8) ?
C48 H48A 0.9900 ?
C48 H48B 0.9900 ?
C49 C50 1.508(7) ?
C49 H49 1.0000 ?
C51 C52 1.472(10) ?
C51 C53 1.495(8) ?
C51 C54 1.582(9) ?
C52 H52A 0.9800 ?
C52 H52B 0.9800 ?
C52 H52C 0.9800 ?
C53 H53A 0.9800 ?
C53 H53B 0.9800 ?
C53 H53C 0.9800 ?
C55 C56 1.502(9) ?
C55 H55A 0.9900 ?
C55 H55B 0.9900 ?
C56 C57 1.3900 ?
C56 C61 1.3900 ?
C57 C58 1.3900 ?
C57 H57 0.9500 ?
C58 C59 1.3900 ?
C58 H58 0.9500 ?
C59 C60 1.3900 ?
C59 Br1 1.900(4) yes
C60 C61 1.3900 ?
C60 H60 0.9500 ?
C61 H61 0.9500 ?
O1A C5A 1.344(6) ?
O1A C4A 1.494(7) ?
O2A C5A 1.223(6) ?
O3A C11A 1.245(6) ?
O4A C15A 1.214(7) ?
O5A C18A 1.242(7) ?
O6A C24A 1.249(5) ?
O7A C28A 1.254(6) ?
O8A C31A 1.233(6) ?
O9A C37A 1.238(5) ?
O10A C41A 1.245(6) ?
O11A C44A 1.253(6) ?
O12A C50A 1.237(6) ?
O13A C54A 1.194(7) ?
O14A C54A 1.343(8) ?
O14A C55A 1.451(8) ?
N1A C5A 1.346(7) ?
N1A C6A 1.447(7) ?
N1A H1N1 0.8800 ?
N2A C11A 1.342(7) ?
N2A C12A 1.463(7) ?
N2A H2N1 0.8800 ?
N3A C15A 1.357(8) ?
N3A C16A 1.446(7) ?
N3A H3N1 0.8800 ?
N4A C18A 1.319(8) ?
N4A C19A 1.473(7) ?
N4A H4N1 0.8800 ?
N5A C24A 1.331(6) ?
N5A C25A 1.470(6) ?
N5A H5N1 0.8800 ?
N6A C28A 1.335(8) ?
N6A C29A 1.472(7) ?
N6A H6N1 0.8800 ?
N7A C31A 1.325(7) ?
N7A C32A 1.475(7) ?
N7A H7N1 0.8800 ?
N8A C37A 1.333(6) ?
N8A C38A 1.446(6) ?
N8A H8N1 0.8800 ?
N9A C41A 1.322(6) ?
N9A C42A 1.461(6) ?
N9A H9N1 0.8800 ?
N10A C44A 1.309(6) ?
N10A C45A 1.477(6) ?
N10A H10M 0.8800 ?
N11A C50A 1.338(7) ?
N11A C51A 1.452(7) ?
N11A H11M 0.8800 ?
C1A C4A 1.494(9) ?
C1A H1A2 0.9800 ?
C1A H1A3 0.9800 ?
C1A H1A4 0.9800 ?
C2A C4A 1.515(8) ?
C2A H2A1 0.9800 ?
C2A H2A2 0.9800 ?
C2A H2A3 0.9800 ?
C3A C4A 1.516(8) ?
C3A H3A1 0.9800 ?
C3A H3A2 0.9800 ?
C3A H3A3 0.9800 ?
C6A C10A 1.514(8) ?
C6A C7A 1.527(8) ?
C6A H6A 1.0000 ?
C7A C8A 1.533(10) ?
C7A H7A1 0.9900 ?
C7A H7A2 0.9900 ?
C8A C9A 1.552(10) ?
C8A H8A1 0.9900 ?
C8A H8A2 0.9900 ?
C9A C10A 1.529(8) ?
C9A H9A1 0.9900 ?
C9A H9A2 0.9900 ?
C10A C11A 1.514(7) ?
C10A H10A 1.0000 ?
C12A C13A 1.522(8) ?
C12A C15A 1.531(7) ?
C12A C14A 1.536(7) ?
C13A H13D 0.9800 ?
C13A H13E 0.9800 ?
C13A H13F 0.9800 ?
C14A H14D 0.9800 ?
C14A H14E 0.9800 ?
C14A H14F 0.9800 ?
C16A C17A 1.478(12) ?
C16A C18A 1.556(9) ?
C16A H16A 1.0000 ?
C17A H17D 0.9800 ?
C17A H17E 0.9800 ?
C17A H17F 0.9800 ?
C19A C23A 1.528(7) ?
C19A C20A 1.546(8) ?
C19A H19A 1.0000 ?
C20A C21A 1.523(9) ?
C20A H20C 0.9900 ?
C20A H20D 0.9900 ?
C21A C22A 1.525(7) ?
C21A H21C 0.9900 ?
C21A H21D 0.9900 ?
C22A C23A 1.531(7) ?
C22A H22C 0.9900 ?
C22A H22D 0.9900 ?
C23A C24A 1.506(6) ?
C23A H23A 1.0000 ?
C25A C26A 1.502(8) ?
C25A C27A 1.516(7) ?
C25A C28A 1.552(7) ?
C26A H26D 0.9800 ?
C26A H26E 0.9800 ?
C26A H26F 0.9800 ?
C27A H27D 0.9800 ?
C27A H27E 0.9800 ?
C27A H27F 0.9800 ?
C29A C31A 1.508(9) ?
C29A C30A 1.531(10) ?
C29A H29A 1.0000 ?
C30A H30D 0.9800 ?
C30A H30E 0.9800 ?
C30A H30F 0.9800 ?
C32A C36A 1.519(7) ?
C32A C33A 1.539(7) ?
C32A H32A 1.0000 ?
C33A C34A 1.488(10) ?
C33A H33C 0.9900 ?
C33A H33D 0.9900 ?
C34A C35A 1.573(7) ?
C34A H34C 0.9900 ?
C34A H34D 0.9900 ?
C35A C36A 1.516(7) ?
C35A H35C 0.9900 ?
C35A H35D 0.9900 ?
C36A C37A 1.530(6) ?
C36A H36A 1.0000 ?
C38A C39A 1.522(7) ?
C38A C40A 1.533(7) ?
C38A C41A 1.541(6) ?
C39A H39D 0.9800 ?
C39A H39E 0.9800 ?
C39A H39F 0.9800 ?
C40A H40D 0.9800 ?
C40A H40E 0.9800 ?
C40A H40F 0.9800 ?
C42A C43A 1.474(8) ?
C42A C44A 1.542(7) ?
C42A H42A 1.0000 ?
C43A H43D 0.9800 ?
C43A H43E 0.9800 ?
C43A H43F 0.9800 ?
C45A C46A 1.525(7) ?
C45A C49A 1.528(7) ?
C45A H45A 1.0000 ?
C46A C47A 1.537(8) ?
C46A H46C 0.9900 ?
C46A H46D 0.9900 ?
C47A C48A 1.529(8) ?
C47A H47C 0.9900 ?
C47A H47D 0.9900 ?
C48A C49A 1.526(8) ?
C48A H48C 0.9900 ?
C48A H48D 0.9900 ?
C49A C50A 1.520(7) ?
C49A H49A 1.0000 ?
C51A C52A 1.487(9) ?
C51A C53A 1.528(7) ?
C51A C54A 1.555(8) ?
C52A H52D 0.9800 ?
C52A H52E 0.9800 ?
C52A H52F 0.9800 ?
C53A H53D 0.9800 ?
C53A H53E 0.9800 ?
C53A H53F 0.9800 ?
C55A C56A 1.493(8) ?
C55A H55C 0.9900 ?
C55A H55D 0.9900 ?
C56A C57A 1.3900 ?
C56A C61A 1.3900 ?
C57A C58A 1.3900 ?
C57A H57A 0.9500 ?
C58A C59A 1.3900 ?
C58A H58A 0.9500 ?
C59A C60A 1.3900 ?
C59A Br2 1.887(4) yes
C60A C61A 1.3900 ?
C60A H60A 0.9500 ?
C61A H61A 0.9500 ?
C16B C17B 1.486(19) ?
C16B H16B 1.0000 ?
C17B H17G 0.9800 ?
C17B H17H 0.9800 ?
C17B H17I 0.9800 ?

loop_
_geom_hbond_atom_site_label_D
_geom_hbond_atom_site_label_H
_geom_hbond_atom_site_label_A
_geom_hbond_distance_DH
_geom_hbond_distance_HA
_geom_hbond_distance_DA
_geom_hbond_angle_DHA
_geom_hbond_site_symmetry_A
N1 H1N O12 0.88 2.10 2.973(7) 168.9 2_646
N2 H2N O11 0.88 2.36 2.923(6) 121.7 2_646
N3 H3N O2 0.88 2.01 2.847(7) 159.1 .
N4 H4N O3 0.88 2.10 2.931(6) 156.5 .
N5 H5N O4 0.88 2.05 2.931(6) 174.5 .
N6 H6N O5 0.88 2.02 2.844(6) 155.1 .
N7 H7N O6 0.88 2.20 2.944(6) 141.8 .
N8 H8N O7 0.88 2.09 2.952(5) 166.4 .
N9 H9N O8 0.88 2.06 2.910(6) 162.3 .
N10 H10N O9 0.88 2.15 2.949(5) 149.9 .
N11 H11N O10 0.88 2.22 2.928(6) 137.7 .
N1A H1N1 O12A 0.88 2.07 2.903(6) 157.5 2_755
N2A H2N1 O11A 0.88 2.36 2.892(5) 119.3 2_755
N3A H3N1 O2A 0.88 2.03 2.866(7) 158.0 .
N4A H4N1 O3A 0.88 2.09 2.924(6) 158.2 .
N5A H5N1 O4A 0.88 2.06 2.940(6) 175.9 .
N6A H6N1 O5A 0.88 2.04 2.844(7) 152.2 .
N7A H7N1 O6A 0.88 2.14 2.918(5) 146.4 .
N8A H8N1 O7A 0.88 2.09 2.959(5) 167.5 .
N9A H9N1 O8A 0.88 2.02 2.880(5) 164.3 .
N10A H10M O9A 0.88 2.13 2.915(5) 148.1 .
N11A H11M O10A 0.88 2.13 2.877(5) 142.9 .

loop_
_geom_torsion_atom_site_label_1
_geom_torsion_atom_site_label_2
_geom_torsion_atom_site_label_3
_geom_torsion_atom_site_label_4
_geom_torsion
C5 O1 C4 C1 68.7(7)
C5 O1 C4 C3 -173.1(5)
C5 O1 C4 C2 -57.9(7)
C4 O1 C5 O2 -9.0(9)
C4 O1 C5 N1 169.7(5)
C6 N1 C5 O2 -2.5(10)
C6 N1 C5 O1 178.7(6)
C5 N1 C6 C10 -97.4(7)
C5 N1 C6 C7 142.7(6)
N1 C6 C7 C8 149.8(8)
C10 C6 C7 C8 23.3(8)
C6 C7 C8 C9 -0.5(11)
C7 C8 C9 C10 -21.8(11)
N1 C6 C10 C11 73.3(7)
C7 C6 C10 C11 -161.7(5)
N1 C6 C10 C9 -162.0(6)
C7 C6 C10 C9 -37.1(7)
C8 C9 C10 C6 36.5(9)
C8 C9 C10 C11 159.5(8)
C12 N2 C11 O3 9.5(11)
C12 N2 C11 C10 -169.5(6)
C6 C10 C11 O3 94.9(8)
C9 C10 C11 O3 -23.9(11)
C6 C10 C11 N2 -86.1(7)
C9 C10 C11 N2 155.1(7)
C11 N2 C12 C13 65.3(8)
C11 N2 C12 C15 -56.0(8)
C11 N2 C12 C14 -172.9(6)
C16B N3 C15 O4 -16.8(19)
C16 N3 C15 O4 -4.1(9)
C16B N3 C15 C12 166.1(17)
C16 N3 C15 C12 178.9(6)
N2 C12 C15 O4 153.3(5)
C13 C12 C15 O4 31.8(9)
C14 C12 C15 O4 -89.4(7)
N2 C12 C15 N3 -29.6(7)
C13 C12 C15 N3 -151.1(7)
C14 C12 C15 N3 87.7(7)
C15 N3 C16 C17 168.1(9)
C16B N3 C16 C17 -50(3)
C15 N3 C16 C18 -62.0(10)
C16B N3 C16 C18 80(3)
C19 N4 C18 O5 -16.0(9)
C19 N4 C18 C16 166.4(6)
C19 N4 C18 C16B 179.7(13)
N3 C16 C18 O5 162.9(7)
C17 C16 C18 O5 -66.4(11)
N3 C16 C18 N4 -19.4(11)
C17 C16 C18 N4 111.3(9)
N3 C16 C18 C16B -79(3)
C17 C16 C18 C16B 52(3)
C18 N4 C19 C23 -83.8(6)
C18 N4 C19 C20 158.8(5)
N4 C19 C20 C21 128.8(5)
C23 C19 C20 C21 7.5(5)
C19 C20 C21 C22 20.2(5)
C20 C21 C22 C23 -40.2(5)
C21 C22 C23 C24 168.2(4)
C21 C22 C23 C19 44.8(5)
N4 C19 C23 C24 82.8(5)
C20 C19 C23 C24 -155.5(4)
N4 C19 C23 C22 -153.4(4)
C20 C19 C23 C22 -31.8(5)
C25 N5 C24 O6 9.6(8)
C25 N5 C24 C23 -170.0(5)
C22 C23 C24 O6 -34.8(7)
C19 C23 C24 O6 82.4(6)
C22 C23 C24 N5 144.8(5)
C19 C23 C24 N5 -98.0(5)
C24 N5 C25 C26 68.4(6)
C24 N5 C25 C27 -169.7(5)
C24 N5 C25 C28 -53.8(7)
C29 N6 C28 O7 3.5(8)
C29 N6 C28 C25 -173.2(5)
N5 C25 C28 O7 142.3(5)
C26 C25 C28 O7 20.6(6)
C27 C25 C28 O7 -102.3(6)
N5 C25 C28 N6 -40.8(6)
C26 C25 C28 N6 -162.5(5)
C27 C25 C28 N6 74.6(6)
C28 N6 C29 C31 -70.4(7)
C28 N6 C29 C30 164.0(7)
C32 N7 C31 O8 -13.2(8)
C32 N7 C31 C29 169.5(5)
N6 C29 C31 O8 165.7(5)
C30 C29 C31 O8 -70.1(8)
N6 C29 C31 N7 -16.9(8)
C30 C29 C31 N7 107.3(6)
C31 N7 C32 C33 147.7(5)
C31 N7 C32 C36 -95.1(6)
N7 C32 C33 C34 129.5(5)
C36 C32 C33 C34 7.6(5)
C32 C33 C34 C35 16.5(6)
C33 C34 C35 C36 -35.4(5)
C34 C35 C36 C37 161.8(4)
C34 C35 C36 C32 40.1(5)
N7 C32 C36 C35 -152.2(4)
C33 C32 C36 C35 -30.0(5)
N7 C32 C36 C37 83.7(5)
C33 C32 C36 C37 -154.1(4)
C38 N8 C37 O9 6.1(7)
C38 N8 C37 C36 -176.1(4)
C35 C36 C37 O9 -21.7(7)
C32 C36 C37 O9 96.2(5)
C35 C36 C37 N8 160.5(4)
C32 C36 C37 N8 -81.6(5)
C37 N8 C38 C39 67.9(5)
C37 N8 C38 C40 -170.6(5)
C37 N8 C38 C41 -53.6(6)
C42 N9 C41 O10 1.7(8)
C42 N9 C41 C38 -175.9(5)
N8 C38 C41 O10 149.1(5)
C39 C38 C41 O10 28.0(6)
C40 C38 C41 O10 -92.7(6)
N8 C38 C41 N9 -33.2(6)
C39 C38 C41 N9 -154.2(5)
C40 C38 C41 N9 85.0(5)
C41 N9 C42 C43 168.1(6)
C41 N9 C42 C44 -68.6(7)
C45 N10 C44 O11 -14.0(9)
C45 N10 C44 C42 166.8(5)
N9 C42 C44 O11 164.3(5)
C43 C42 C44 O11 -71.6(7)
N9 C42 C44 N10 -16.4(7)
C43 C42 C44 N10 107.6(6)
C44 N10 C45 C46 151.0(6)
C44 N10 C45 C49 -92.8(6)
N10 C45 C46 C47 133.9(5)
C49 C45 C46 C47 12.6(6)
C45 C46 C47 C48 11.4(7)
C46 C47 C48 C49 -31.4(7)
C47 C48 C49 C50 163.4(5)
C47 C48 C49 C45 39.5(6)
N10 C45 C49 C48 -154.4(5)
C46 C45 C49 C48 -31.9(6)
N10 C45 C49 C50 81.4(5)
C46 C45 C49 C50 -156.1(5)
C51 N11 C50 O12 -3.2(10)
C51 N11 C50 C49 176.6(6)
C48 C49 C50 O12 -44.6(8)
C45 C49 C50 O12 74.1(7)
C48 C49 C50 N11 135.6(6)
C45 C49 C50 N11 -105.7(6)
C50 N11 C51 C52 -68.8(8)
C50 N11 C51 C53 170.6(7)
C50 N11 C51 C54 54.2(8)
C55 O14 C54 O13 2.0(9)
C55 O14 C54 C51 175.8(5)
C52 C51 C54 O13 -20.1(7)
N11 C51 C54 O13 -141.6(5)
C53 C51 C54 O13 101.9(7)
C52 C51 C54 O14 165.6(5)
N11 C51 C54 O14 44.1(6)
C53 C51 C54 O14 -72.4(7)
C54 O14 C55 C56 82.2(9)
O14 C55 C56 C57 47.8(11)
O14 C55 C56 C61 -129.1(7)
C61 C56 C57 C58 0.0
C55 C56 C57 C58 -177.0(7)
C56 C57 C58 C59 0.0
C57 C58 C59 C60 0.0
C57 C58 C59 Br1 178.7(6)
C58 C59 C60 C61 0.0
Br1 C59 C60 C61 -178.7(6)
C59 C60 C61 C56 0.0
C57 C56 C61 C60 0.0
C55 C56 C61 C60 176.9(8)
C5A O1A C4A C1A 66.9(7)
C5A O1A C4A C2A -59.7(7)
C5A O1A C4A C3A -177.1(5)
C4A O1A C5A O2A -7.1(9)
C4A O1A C5A N1A 170.5(5)
C6A N1A C5A O2A -6.0(9)
C6A N1A C5A O1A 176.4(5)
C5A N1A C6A C10A -97.5(6)
C5A N1A C6A C7A 143.8(6)
N1A C6A C7A C8A 161.8(5)
C10A C6A C7A C8A 37.4(6)
C6A C7A C8A C9A -24.6(7)
C7A C8A C9A C10A 2.9(7)
N1A C6A C10A C11A 76.5(6)
C7A C6A C10A C11A -160.4(5)
N1A C6A C10A C9A -159.1(5)
C7A C6A C10A C9A -36.0(6)
C8A C9A C10A C6A 20.3(6)
C8A C9A C10A C11A 143.7(5)
C12A N2A C11A O3A 14.0(8)
C12A N2A C11A C10A -169.7(5)
C6A C10A C11A O3A 88.4(6)
C9A C10A C11A O3A -31.0(8)
C6A C10A C11A N2A -87.8(6)
C9A C10A C11A N2A 152.8(5)
C11A N2A C12A C13A 64.0(7)
C11A N2A C12A C15A -59.8(7)
C11A N2A C12A C14A -177.2(5)
C16A N3A C15A O4A -4.9(9)
C16A N3A C15A C12A 178.0(6)
N2A C12A C15A O4A 156.3(5)
C13A C12A C15A O4A 32.7(7)
C14A C12A C15A O4A -85.6(7)
N2A C12A C15A N3A -26.6(7)
C13A C12A C15A N3A -150.2(5)
C14A C12A C15A N3A 91.5(6)
C15A N3A C16A C17A 163.3(8)
C15A N3A C16A C18A -64.0(9)
C19A N4A C18A O5A -15.5(9)
C19A N4A C18A C16A 164.4(6)
N3A C16A C18A O5A 164.6(7)
C17A C16A C18A O5A -63.5(10)
N3A C16A C18A N4A -15.3(10)
C17A C16A C18A N4A 116.6(8)
C18A N4A C19A C23A -83.7(6)
C18A N4A C19A C20A 159.4(5)
N4A C19A C20A C21A 131.9(4)
C23A C19A C20A C21A 10.8(5)
C19A C20A C21A C22A 17.0(5)
C20A C21A C22A C23A -38.0(5)
N4A C19A C23A C24A 80.8(5)
C20A C19A C23A C24A -158.3(4)
N4A C19A C23A C22A -155.2(4)
C20A C19A C23A C22A -34.3(5)
C21A C22A C23A C24A 168.7(4)
C21A C22A C23A C19A 44.4(5)
C25A N5A C24A O6A 9.0(8)
C25A N5A C24A C23A -170.2(5)
C19A C23A C24A O6A 84.5(6)
C22A C23A C24A O6A -33.3(7)
C19A C23A C24A N5A -96.3(5)
C22A C23A C24A N5A 145.9(5)
C24A N5A C25A C26A 69.8(6)
C24A N5A C25A C27A -168.3(5)
C24A N5A C25A C28A -51.4(7)
C29A N6A C28A O7A -4.2(8)
C29A N6A C28A C25A -175.4(5)
N5A C25A C28A O7A 144.2(5)
C26A C25A C28A O7A 23.0(6)
C27A C25A C28A O7A -98.6(6)
N5A C25A C28A N6A -44.3(6)
C26A C25A C28A N6A -165.5(5)
C27A C25A C28A N6A 72.9(6)
C28A N6A C29A C31A -63.9(8)
C28A N6A C29A C30A 169.0(7)
C32A N7A C31A O8A -7.2(9)
C32A N7A C31A C29A 172.0(5)
N6A C29A C31A O8A 161.9(6)
C30A C29A C31A O8A -71.8(8)
N6A C29A C31A N7A -17.3(8)
C30A C29A C31A N7A 109.0(6)
C31A N7A C32A C36A -94.9(6)
C31A N7A C32A C33A 147.8(5)
N7A C32A C33A C34A 136.1(5)
C36A C32A C33A C34A 14.5(5)
C32A C33A C34A C35A 10.5(6)
C33A C34A C35A C36A -31.4(6)
C34A C35A C36A C32A 40.5(5)
C34A C35A C36A C37A 163.3(4)
N7A C32A C36A C35A -156.8(4)
C33A C32A C36A C35A -34.4(4)
N7A C32A C36A C37A 80.7(5)
C33A C32A C36A C37A -156.9(4)
C38A N8A C37A O9A 7.8(7)
C38A N8A C37A C36A -173.8(4)
C35A C36A C37A O9A -23.2(7)
C32A C36A C37A O9A 94.2(5)
C35A C36A C37A N8A 158.3(5)
C32A C36A C37A N8A -84.2(5)
C37A N8A C38A C39A 66.4(6)
C37A N8A C38A C40A -172.0(5)
C37A N8A C38A C41A -55.7(6)
C42A N9A C41A O10A -1.1(7)
C42A N9A C41A C38A -177.5(4)
N8A C38A C41A O10A 151.1(4)
C39A C38A C41A O10A 28.2(6)
C40A C38A C41A O10A -91.7(5)
N8A C38A C41A N9A -32.5(6)
C39A C38A C41A N9A -155.4(4)
C40A C38A C41A N9A 84.7(5)
C41A N9A C42A C43A 163.5(6)
C41A N9A C42A C44A -70.9(6)
C45A N10A C44A O11A -17.9(7)
C45A N10A C44A C42A 162.0(4)
N9A C42A C44A O11A 166.8(4)
C43A C42A C44A O11A -67.5(6)
N9A C42A C44A N10A -13.0(7)
C43A C42A C44A N10A 112.6(5)
C44A N10A C45A C46A 156.9(4)
C44A N10A C45A C49A -86.2(5)
N10A C45A C46A C47A 139.6(4)
C49A C45A C46A C47A 18.5(5)
C45A C46A C47A C48A 7.1(6)
C46A C47A C48A C49A -29.9(6)
C47A C48A C49A C50A 164.5(4)
C47A C48A C49A C45A 41.5(5)
N10A C45A C49A C50A 77.9(5)
C46A C45A C49A C50A -160.2(4)
N10A C45A C49A C48A -159.1(4)
C46A C45A C49A C48A -37.2(5)
C51A N11A C50A O12A -2.2(9)
C51A N11A C50A C49A 179.5(5)
C48A C49A C50A O12A -42.4(7)
C45A C49A C50A O12A 74.7(6)
C48A C49A C50A N11A 135.9(5)
C45A C49A C50A N11A -107.0(5)
C50A N11A C51A C52A -70.5(7)
C50A N11A C51A C53A 166.4(6)
C50A N11A C51A C54A 53.6(7)
C55A O14A C54A O13A -6.2(9)
C55A O14A C54A C51A 170.2(5)
N11A C51A C54A O13A -143.3(5)
C52A C51A C54A O13A -17.4(7)
C53A C51A C54A O13A 102.4(6)
N11A C51A C54A O14A 40.0(6)
C52A C51A C54A O14A 165.9(5)
C53A C51A C54A O14A -74.2(6)
C54A O14A C55A C56A 98.9(9)
O14A C55A C56A C57A -2.7(12)
O14A C55A C56A C61A 173.7(7)
C61A C56A C57A C58A 0.0
C55A C56A C57A C58A 176.3(9)
C56A C57A C58A C59A 0.0
C57A C58A C59A C60A 0.0
C57A C58A C59A Br2 173.3(6)
C58A C59A C60A C61A 0.0
Br2 C59A C60A C61A -172.8(6)
C59A C60A C61A C56A 0.0
C57A C56A C61A C60A 0.0
C55A C56A C61A C60A -176.6(8)
C15 N3 C16B C17B 88(3)
C16 N3 C16B C17B 42(3)
C15 N3 C16B C18 -32(3)
C16 N3 C16B C18 -77(3)
O5 C18 C16B N3 147.8(14)
N4 C18 C16B N3 -48(3)
C16 C18 C16B N3 78(3)
O5 C18 C16B C17B 26(3)
N4 C18 C16B C17B -170(2)
C16 C18 C16B C17B -44(3)

loop_
_platon_squeeze_void_nr
_platon_squeeze_void_average_x
_platon_squeeze_void_average_y
_platon_squeeze_void_average_z
_platon_squeeze_void_volume
_platon_squeeze_void_count_electrons
1 -0.071 0.388 0.246 640.5 226.2
2 0.028 0.888 0.753 640.4 226.4
